data_7134281
loop_
_publ_author_name
'Huber, Matthias'
'Kumar, Ajeet'
'Hauer, J\"urgen'
'Thyrhaug, Erling'
'Hess, Corinna R.'

_publ_section_title
;
 Photoredox capacity expanded by the Cu site of CuFe-Mabiq
;
_journal_issue 31
_journal_name_full 'Chemical Communications'
_journal_page_first 5731
_journal_page_last 5734
_journal_paper_doi 10.1039/D4CC06104G
_journal_volume 61
_journal_year 2025
_chemical_formula_moiety 'C77 H73 Cu F3 Fe N8 O8 P2 S, 3[C4H8O]'
_chemical_formula_sum 'C77 H73 Cu F3 Fe N8 O8 P2 S'
_chemical_formula_weight 1508.82
_chemical_properties_physical Air-sensitive,Moisture-sensitive,Hygroscopic,Oxygen-sensitive
_space_group_crystal_system triclinic
_space_group_IT_number 2
_space_group_name_Hall '-P 1'
_space_group_name_H-M_alt 'P -1'
_atom_sites_solution_hydrogens geom
_atom_sites_solution_primary dual
_audit_creation_date 2024-10-17
_audit_creation_method
;
Olex2 1.5
(compiled 2024.02.16 svn.r378c4104 for OlexSys, GUI svn.r6928)
;
_audit_update_record
;
2024-10-17 deposited with the CCDC.	2025-02-23 downloaded from the CCDC.
;
_cell_angle_alpha 89.5000(10)
_cell_angle_beta 76.0950(10)
_cell_angle_gamma 81.2580(10)
_cell_formula_units_Z 2
_cell_length_a 11.2420(2)
_cell_length_b 18.8746(3)
_cell_length_c 20.4850(2)
_cell_measurement_reflns_used 114697
_cell_measurement_temperature 123.00(10)
_cell_measurement_theta_max 74.9750
_cell_measurement_theta_min 2.2550
_cell_volume 4168.53(11)
_computing_cell_refinement 'CrysAlisPro 1.171.42.96a (Rigaku OD, 2023)'
_computing_data_collection 'CrysAlisPro 1.171.42.96a (Rigaku OD, 2023)'
_computing_data_reduction 'CrysAlisPro 1.171.42.96a (Rigaku OD, 2023)'
_computing_molecular_graphics 'Olex2 1.5 (Dolomanov et al., 2009)'
_computing_publication_material 'Olex2 1.5 (Dolomanov et al., 2009)'
_computing_structure_refinement 'XL  (Sheldrick, 2008)'
_computing_structure_solution 'XT  (Sheldrick, 2015)'
_diffrn_ambient_environment N~2~
_diffrn_ambient_temperature 123.00(10)
_diffrn_detector 'Hybrid Pixel Array Detector'
_diffrn_detector_area_resol_mean 10.0000
_diffrn_detector_type 'HyPix-Arc 150'
_diffrn_measured_fraction_theta_full 0.996
_diffrn_measured_fraction_theta_max 0.978
_diffrn_measurement_details
;
List of Runs (angles in degrees, time in seconds):

  # Type    Start    End  Width  t~exp~   \w     \q     \k     \f   Frames
#--------------------------------------------------------------------------
  1  \w     81.00 106.00   0.50    0.50    --   62.92-149.00-134.00   50
  2  \w     41.00  66.00   0.50    0.50    --   62.92-124.00  29.00   50
  3  \w     32.00  67.00   0.50    0.50    --   62.92-149.00-134.00   70
  4  \w   -101.00 -71.00   0.50    0.50    --  -63.82-149.00-134.00   60
  5  \w    -58.00 -24.00   0.50    0.50    --  -63.82 124.00 108.00   68
  6  \w    -90.00 -65.00   0.50    0.50    --  -63.82 149.00 -87.00   50
  7  \w   -100.00 -75.00   0.50    0.50    --  -73.68 149.00 -87.00   50
  8  \w    -98.00 -71.00   0.50    0.50    --  -73.68 124.00 108.00   54
  9  \w   -109.00 -84.00   0.50    0.50    --  -73.68-149.00-134.00   50
 10  \w     54.00  79.00   0.50    0.50    --   75.56-149.00-134.00   50
 11  \w     44.00  69.00   0.50    0.50    --   75.56-124.00  29.00   50
 12  \w     87.00 112.00   0.50    0.50    --   75.56 149.00 -87.00   50
 13  \w     54.00  79.00   0.50    0.50    --   75.87-149.00-134.00   50
 14  \w     65.00  90.00   0.50    0.50    --   75.87 149.00 -87.00   50
 15  \w   -103.00 -78.00   0.50    0.50    --  -76.65 149.00 -87.00   50
 16  \w   -110.00 -85.00   0.50    0.50    --  -76.65-149.00-134.00   50
 17  \w    -73.00 -47.00   0.50    0.50    --  -76.65 124.00 108.00   52
 18  \w     -3.00  22.00   0.50    0.50    --    6.00  97.00  20.12   50
 19  \w    -47.00 -22.00   0.50    0.50    --  -10.00 141.00 109.21   50
 20  \w    -46.00 -21.00   0.50    0.50    --  -10.00 138.00-165.06   50
 21  \w      7.00  32.00   0.50    0.50    --   14.00  93.00-166.22   50
 22  \w     16.00  41.00   0.50    0.50    --   18.00  85.00  93.34   50
 23  \w    -42.00 -15.00   0.50    0.50    --  -18.00 120.00 -10.72   54
 24  \w     17.00  42.00   0.50    0.50    --   22.00  90.00 -50.23   50
 25  \w     17.00  42.00   0.50    0.50    --   22.00  90.00-113.32   50
 26  \w     17.00  42.00   0.50    0.50    --   22.00  90.00 -41.57   50
 27  \w     17.00  42.00   0.50    0.50    --   22.00  90.00  23.39   50
 28  \w     17.00  42.00   0.50    0.50    --   22.00  90.00 146.55   50
 29  \w     17.00  42.00   0.50    0.50    --   22.00  90.00 115.86   50
 30  \w     17.00  42.00   0.50    0.50    --   22.00  90.00-144.60   50
 31  \w     33.00  58.00   0.50    0.50    --   26.00  70.00 102.80   50
 32  \w     31.00  56.00   0.50    0.50    --   26.00  75.00  -3.45   50
 33  \w     31.00  56.00   0.50    0.50    --   26.00  74.00 136.95   50
 34  \w     29.00  54.00   0.50    0.50    --   26.00  77.00 167.38   50
 35  \w     29.00  54.00   0.50    0.50    --   26.00  77.00 -40.55   50
 36  \w     33.00  58.00   0.50    0.50    --   26.00  70.00  29.06   50
 37  \w     34.00  59.00   0.50    0.50    --   30.00  76.00-164.32   50
 38  \w     35.00  60.00   0.50    0.50    --   30.00  75.00 -68.20   50
 39  \w     33.00  58.00   0.50    0.50    --   30.00  77.00-138.14   50
 40  \w    -61.00 -35.00   0.50    0.50    --  -30.00 -73.00-107.84   52
 41  \w     35.00  60.00   0.50    0.50    --   30.00  75.00-104.73   50
 42  \w    -65.00 -39.00   0.50    0.50    --  -34.00 -77.00 -60.20   52
 43  \w    -66.00 -41.00   0.50    0.50    --  -34.00 -69.00 107.61   50
 44  \w     39.00  64.00   0.50    0.50    --   34.00  74.00-157.96   50
 45  \w     42.00  67.00   0.50    0.50    --   34.00  66.00   5.75   50
 46  \w     37.00  62.00   0.50    0.50    --   34.00  77.00-136.64   50
 47  \w     38.00  63.00   0.50    0.50    --   34.00  76.00 -94.38   50
 48  \w     44.00  69.00   0.50    0.50    --   38.00  72.00-109.53   50
 49  \w    -70.00 -44.00   0.50    0.50    --  -38.00 -76.00 118.90   52
 50  \w     43.00  68.00   0.50    0.50    --   38.00  75.00  89.69   50
 51  \w     41.00  66.00   0.50    0.50    --   38.00  77.00  30.32   50
 52  \w     41.00  66.00   0.50    0.50    --   38.00  77.00 -79.10   50
 53  \w     43.00  68.00   0.50    0.50    --   38.00  75.00  49.81   50
 54  \w     45.00  70.00   0.50    0.50    --   38.00  71.00 -49.48   50
 55  \w     48.00  73.00   0.50    0.50    --   38.00  60.00  10.01   50
 56  \w    -68.00 -42.00   0.50    0.50    --  -38.00 -77.00 151.95   52
 57  \w     41.00  66.00   0.50    0.50    --   38.00  77.00 109.79   50
 58  \w     49.00  74.00   0.50    0.50    --   42.00  71.00  67.23   50
 59  \w     50.00  75.00   0.50    0.50    --   42.00  69.00 -39.85   50
 60  \w     49.00  74.00   0.50    0.50    --   42.00  71.00-143.58   50
 61  \w     50.00  75.00   0.50    0.50    --   42.00  69.00 -86.55   50
 62  \w    -82.00 -56.00   0.50    0.50    --  -42.00 -65.00 107.40   52
 63  \w     51.00  76.00   0.50    0.50    --   42.00  63.00 169.55   50
 64  \w    -75.00 -50.00   0.50    0.50    --  -42.00 -65.00 119.39   50
 65  \w     48.00  73.00   0.50    0.50    --   42.00  72.00-100.31   50
 66  \w     51.00  76.00   0.50    0.50    --   42.00  62.00 -14.29   50
 67  \w     47.00  72.00   0.50    0.50    --   42.00  74.00   8.87   50
 68  \w     49.00  74.00   0.50    0.50    --   42.00  70.00-158.54   50
 69  \w    -72.00 -47.00   0.50    0.50    --  -42.00 -73.00 -12.17   50
 70  \w     52.00  77.00   0.50    0.50    --   46.00  72.00   7.12   50
 71  \w     53.00  78.00   0.50    0.50    --   46.00  71.00-106.95   50
 72  \w     53.00  78.00   0.50    0.50    --   46.00  71.00  33.34   50
 73  \w     54.00  79.00   0.50    0.50    --   46.00  67.00 -36.24   50
 74  \w     53.00  78.00   0.50    0.50    --   46.00  70.00 -87.55   50
 75  \w     53.00  78.00   0.50    0.50    --   46.00  71.00-121.41   50
 76  \w     53.00  78.00   0.50    0.50    --   46.00  70.00  54.93   50
 77  \w     53.00  78.00   0.50    0.50    --   46.00  70.00  69.01   50
 78  \w     53.00  78.00   0.50    0.50    --   46.00  71.00-139.22   50
 79  \w     54.00  79.00   0.50    0.50    --   46.00  67.00 -57.18   50
 80  \w     53.00  78.00   0.50    0.50    --   46.00  70.00  46.34   50
 81  \w     57.00  82.00   0.50    0.50    --   50.00  70.00-169.11   50
 82  \w     58.00  83.00   0.50    0.50    --   50.00  69.00  69.87   50
 83  \w     57.00  82.00   0.50    0.50    --   50.00  71.00  93.59   50
 84  \w     57.00  82.00   0.50    0.50    --   50.00  70.00-152.09   50
 85  \w     57.00  82.00   0.50    0.50    --   50.00  71.00 105.75   50
 86  \w     60.00  85.00   0.50    0.50    --   50.00  60.00 160.59   50
 87  \w     58.00  83.00   0.50    0.50    --   50.00  69.00  57.24   50
 88  \w     57.00  82.00   0.50    0.50    --   50.00  70.00-122.46   50
 89  \w    -83.00 -57.00   0.50    0.50    --  -50.00 -70.00  54.75   52
 90  \w     57.00  82.00   0.50    0.50    --   50.00  71.00  -6.34   50
 91  \w     57.00  82.00   0.50    0.50    --   50.00  70.00  11.07   50
 92  \w     58.00  83.00   0.50    0.50    --   50.00  67.00 -70.65   50
 93  \w     62.00  87.00   0.50    0.50    --   54.00  69.00  77.49   50
 94  \w     61.00  86.00   0.50    0.50    --   54.00  70.00-136.51   50
 95  \w     61.00  86.00   0.50    0.50    --   54.00  70.00-169.52   50
 96  \w     61.00  86.00   0.50    0.50    --   54.00  71.00 109.83   50
 97  \w     61.00  86.00   0.50    0.50    --   54.00  70.00  -3.69   50
 98  \w     60.00  85.00   0.50    0.50    --   54.00  72.00 118.30   50
 99  \w     64.00  89.00   0.50    0.50    --   54.00  59.00 -27.49   50
100  \w    -86.00 -61.00   0.50    0.50    --  -54.00 -69.00-131.37   50
101  \w     63.00  88.00   0.50    0.50    --   54.00  63.00  78.40   50
102  \w     59.00  84.00   0.50    0.50    --   54.00  74.00 146.36   50
103  \w     64.00  89.00   0.50    0.50    --   54.00  60.00 -21.08   50
104  \w     62.00  87.00   0.50    0.50    --   54.00  68.00 178.70   50
105  \w     61.00  86.00   0.50    0.50    --   54.00  70.00  14.02   50
106  \w     61.00  86.00   0.50    0.50    --   54.00  70.00-115.68   50
107  \w     61.00  86.00   0.50    0.50    --   54.00  70.00-144.81   50
108  \w     63.00  96.00   0.50    0.50    --   54.00  61.00 -33.99   66
109  \w     63.00  88.00   0.50    0.50    --   54.00  61.00 -47.55   50
110  \w     65.00  90.00   0.50    0.50    --   58.00  70.00-116.19   50
111  \w     64.00  89.00   0.50    0.50    --   58.00  72.00 -33.17   50
112  \w     66.00  91.00   0.50    0.50    --   58.00  69.00  36.26   50
113  \w     67.00  92.00   0.50    0.50    --   58.00  62.00  67.13   50
114  \w     67.00  93.00   0.50    0.50    --   58.00  62.00 176.05   52
115  \w     65.00  90.00   0.50    0.50    --   58.00  70.00  93.86   50
116  \w     65.00  90.00   0.50    0.50    --   58.00  70.00-134.72   50
117  \w     64.00  89.00   0.50    0.50    --   58.00  72.00 122.07   50
118  \w     66.00  91.00   0.50    0.50    --   58.00  68.00 -88.07   50
119  \w     69.00  94.00   0.50    0.50    --   62.00  70.00   5.39   50
120  \w     71.00  96.00   0.50    0.50    --   62.00  62.00  51.19   50
121  \w   -103.00 -72.00   0.50    0.50    --  -62.00 -58.00-172.39   62
122  \w     70.00  95.00   0.50    0.50    --   62.00  69.00  74.86   50
123  \w     69.00  94.00   0.50    0.50    --   62.00  71.00  95.79   50
124  \w     69.00  94.00   0.50    0.50    --   62.00  71.00 -12.14   50
125  \w     69.00  94.00   0.50    0.50    --   62.00  71.00-172.65   50
126  \w    -97.00 -71.00   0.50    0.50    --  -62.00 -62.00  18.65   52
127  \w     70.00  95.00   0.50    0.50    --   62.00  69.00  70.27   50
128  \w     69.00  96.00   0.50    0.50    --   62.00  72.00 -32.16   54
129  \w    -98.00 -72.00   0.50    0.50    --  -62.00 -62.00 -86.86   52
130  \w     69.00  94.00   0.50    0.50    --   62.00  70.00 -81.76   50
131  \w     69.00  94.00   0.50    0.50    --   62.00  70.00 -90.60   50
132  \w     69.00  94.00   0.50    0.50    --   62.00  70.00  80.09   50
133  \w     69.00  94.00   0.50    0.50    --   62.00  70.00  90.99   50
134  \w     25.00  50.00   0.50    0.50    --   62.92 -95.00-150.00   50
135  \w     26.00  90.00   0.50    0.50    --   62.92   0.00 -60.00  128
136  \w     70.00  99.00   0.50    0.50    --   62.92   0.00-180.00   58
137  \w     31.00  58.00   0.50    0.50    --   62.92   0.00-180.00   54
138  \w     29.00  60.00   0.50    0.50    --   62.92 -95.00-120.00   62
139  \w     26.00  57.00   0.50    0.50    --   62.92 -95.00 -90.00   62
140  \w     26.00  93.00   0.50    0.50    --   62.92   0.00 120.00  134
141  \w     23.00  74.00   0.50    0.50    --   62.92-125.00 120.00  102
142  \w    -68.00 -23.00   0.50    0.50    --  -63.82 125.00  60.00   90
143  \w    -80.00 -35.00   0.50    0.50    --  -63.82 125.00 -30.00   90
144  \w    -93.00 -63.00   0.50    0.50    --  -63.82   0.00  30.00   60
145  \w    -90.00 -37.00   0.50    0.50    --  -63.82 125.00   0.00  106
146  \w    -57.00 -26.00   0.50    0.50    --  -63.82   0.00  30.00   62
147  \w   -101.00 -75.00   0.50    0.50    --  -66.00 -60.00 -73.57   52
148  \w   -100.00 -75.00   0.50    0.50    --  -66.00 -60.00 -80.16   50
149  \w   -101.00 -75.00   0.50    0.50    --  -66.00 -68.00 131.20   52
150  \w     71.00  96.00   0.50    0.50    --   66.00  74.00-161.72   50
151  \w     59.00  85.00   0.50    0.50    --   69.24  23.00 -40.93   52
152  \w     89.00 114.00   0.50    0.50    --   69.24  23.00 -40.93   50
153  \w   -102.00 -76.00   0.50    0.50    --  -70.00 -74.00-105.43   52
154  \w     75.00 101.00   0.50    0.50    --   70.00  74.00-131.29   52
155  \w   -101.00 -75.00   0.50    0.50    --  -70.00 -73.00 176.74   52
156  \w   -101.00 -75.00   0.50    0.50    --  -70.00 -74.00  95.36   52
157  \w   -103.00 -77.00   0.50    0.50    --  -70.00 -71.00  47.78   52
158  \w   -101.00 -76.00   0.50    0.50    --  -70.00 -72.00  38.28   50
159  \w   -104.00 -78.00   0.50    0.50    --  -70.00 -72.00 -70.61   52
160  \w     74.00  99.00   0.50    0.50    --   70.00  76.00 117.49   50
161  \w     75.00 100.00   0.50    0.50    --   70.00  74.00-142.08   50
162  \w   -116.00 -88.00   0.50    0.50    --  -70.24 -26.00-118.78   56
163  \w    -59.00 -32.00   0.50    0.50    --  -73.68 125.00 150.00   54
164  \w   -100.00 -65.00   0.50    0.50    --  -73.68 125.00 150.00   70
165  \w    -99.00 -33.00   0.50    0.50    --  -73.68 125.00 -90.00  132
166  \w    -63.00 -37.00   0.50    0.50    --  -73.68 125.00-120.00   52
167  \w   -100.00 -69.00   0.50    0.50    --  -73.68 125.00-120.00   62
168  \w   -110.00 -82.00   0.50    0.50    --  -74.00 -65.00  24.41   56
169  \w   -107.00 -79.00   0.50    0.50    --  -74.00 -74.00 168.10   56
170  \w   -105.00 -79.00   0.50    0.50    --  -74.00 -73.00 -76.19   52
171  \w   -108.00 -79.00   0.50    0.50    --  -74.00 -74.00   1.05   58
172  \w   -108.00 -82.00   0.50    0.50    --  -74.00 -66.00  66.21   52
173  \w   -120.00 -86.00   0.50    0.50    --  -74.00 -42.00 -69.32   68
174  \w     53.00  83.00   0.50    0.50    --   75.56 -95.00 120.00   60
175  \w     44.00  69.00   0.50    0.50    --   75.87-124.00  29.00   50
176  \w   -105.00 -79.00   0.50    0.50    --  -78.00 -80.00-109.23   52
177  \w   -109.00 -79.00   0.50    0.50    --  -78.00 -80.00 -29.42   60
178  \w    -77.00 -50.00   0.50    0.50    --  -78.25 131.00  39.63   54
179  \w   -108.00 -82.00   0.50    0.50    --  -78.25 -87.00 -67.65   52
180  \w   -108.00 -82.00   0.50    0.50    --  -78.25 -76.00 -52.91   52
181  \w   -106.00 -80.00   0.50    0.50    --  -78.25 -80.00  -1.03   52
182  \w   -110.00 -81.00   0.50    0.50    --  -78.25 -77.00 160.96   58
183  \w   -107.00 -82.00   0.50    0.50    --  -78.25 -76.00   0.95   50
184  \w   -106.00 -81.00   0.50    0.50    --  -78.25 -78.00 -39.57   50
185  \w   -109.00 -83.00   0.50    0.50    --  -78.25 132.00  49.95   52
186  \w   -109.00 -83.00   0.50    0.50    --  -78.25 -75.00  13.49   52
187  \w    -63.00 -38.00   0.50    0.50    --  -78.25  60.00  80.90   50
188  \w    -64.00 -39.00   0.50    0.50    --  -78.25  58.00-131.41   50
189  \w    -65.00 -39.00   0.50    0.50    --  -78.25  62.00 -89.87   52
190  \w   -100.00 -43.00   0.50    0.50    --  -78.25 123.00 126.50  114
191  \w   -105.00 -79.00   0.50    0.50    --  -78.25 -83.00 -85.37   52
192  \w   -105.00 -80.00   0.50    0.50    --  -78.25 -80.00 -71.76   50
193  \w   -109.00 -83.00   0.50    0.50    --  -78.25 -78.00  57.50   52
194  \w   -110.00 -81.00   0.50    0.50    --  -78.25 -78.00 169.01   58
195  \w    -73.00 -45.00   0.50    0.50    --  -78.25 130.00  76.52   56
196  \w   -109.00 -77.00   0.50    0.50    --  -78.25 130.00  76.52   64
197  \w    -72.00 -39.00   0.50    0.50    --  -78.25 112.00 109.71   66
198  \w    -66.00 -40.00   0.50    0.50    --  -78.25 102.00 112.29   52
199  \w   -105.00 -79.00   0.50    0.50    --  -78.25 -91.00  47.03   52
200  \w   -106.00 -80.00   0.50    0.50    --  -78.25 -83.00  74.25   52
201  \w   -107.00 -81.00   0.50    0.50    --  -78.25 -77.00  82.06   52
202  \w   -106.00 -80.00   0.50    0.50    --  -78.25 -79.00 -15.31   52
203  \w   -105.00 -79.00   0.50    0.50    --  -78.25 -85.00-112.83   52
204  \w    -67.00 -41.00   0.50    0.50    --  -78.25  62.00-148.06   52
205  \w   -107.00 -81.00   0.50    0.50    --  -78.25 -78.00  94.49   52
206  \w   -112.00 -86.00   0.50    0.50    --  -78.25 -67.00  11.67   52
207  \w   -106.00 -80.00   0.50    0.50    --  -78.25 -80.00-154.46   52
208  \w   -110.00 -81.00   0.50    0.50    --  -78.25 -78.00 154.55   58
209  \w   -113.00 -83.00   0.50    0.50    --  -78.25 -75.00  73.89   60
210  \w   -110.00 -80.00   0.50    0.50    --  -78.25 -80.00 -18.93   60
211  \w   -109.00 -80.00   0.50    0.50    --  -78.25 -79.00-177.40   58
212  \w   -105.00 -80.00   0.50    0.50    --  -78.25 -82.00  77.64   50
213  \w   -113.00 -79.00   0.50    0.50    --  -78.25 -82.00-132.67   68
214  \w   -104.00 -79.00   0.50    0.50    --  -78.25 -85.00-161.27   50
215  \w   -106.00 -81.00   0.50    0.50    --  -78.25 -85.00  72.53   50
216  \w    -64.00 -38.00   0.50    0.50    --  -78.25 138.00 131.75   52
217  \w   -105.00 -79.00   0.50    0.50    --  -78.25 -82.00 128.61   52
218  \w   -105.00 -79.00   0.50    0.50    --  -78.25 -82.00 116.34   52
219  \w   -105.00 -79.00   0.50    0.50    --  -78.25 -91.00 -84.85   52
220  \w   -114.00 -87.00   0.50    0.50    --  -78.25 138.00 131.75   54
221  \w    -68.00 -42.00   0.50    0.50    --  -78.25 116.00  -4.30   52
222  \w   -105.00 -80.00   0.50    0.50    --  -78.25 -88.00  48.14   50
223  \w    -97.00 -63.00   0.50    0.50    --  -78.25 114.00  33.57   68
224  \w   -106.00 -80.00   0.50    0.50    --  -78.25 -83.00 152.97   52
225  \w   -105.00 -79.00   0.50    0.50    --  -78.25 -87.00 115.78   52
226  \w   -104.00 -79.00   0.50    0.50    --  -78.25 -84.00 140.05   50
227  \w   -105.00 -80.00   0.50    0.50    --  -78.25 -82.00 144.13   50
228  \w   -117.00 -91.00   0.50    0.50    --  -78.25 -58.00-137.22   52
229  \w   -110.00 -82.00   0.50    0.50    --  -78.25 -78.00 -45.62   56
230  \w    -79.00 -37.00   0.50    0.50    --  -78.25 118.00   8.27   84
231  \w   -108.00 -79.00   0.50    0.50    --  -78.25 -81.00 -56.16   58
232  \w   -104.00 -79.00   0.50    0.50    --  -78.25 -82.00-143.79   50
233  \w   -106.00 -80.00   0.50    0.50    --  -78.25 -79.00  48.84   52
234  \w    -66.00 -41.00   0.50    0.50    --  -78.25 101.00  86.30   50
235  \w    -69.00 -37.00   0.50    0.50    --  -78.25 132.00  49.95   64
236  \w   -104.00 -79.00   0.50    0.50    --  -78.25 -81.00  41.76   50
237  \w     51.00 117.00   0.50    0.50    --   79.75  13.00-110.05  132
238  \w     48.00 101.00   0.50    0.50    --   79.75-122.00  52.15  106
239  \w     51.00  80.00   0.50    0.50    --   79.75  -4.00-172.82   58
240  \w     75.00 103.00   0.50    0.50    --   79.75-126.00 -63.93   56
241  \w     50.00 112.00   0.50    0.50    --   79.75-133.00 -82.43  124
242  \w     81.00 116.00   0.50    0.50    --   79.75  15.00 125.32   70
243  \w     38.00  69.00   0.50    0.50    --   79.75-126.00 -63.93   62
244  \w     50.00  78.00   0.50    0.50    --   79.75  15.00 125.32   56
245  \w     44.00  91.00   0.50    0.50    --   79.75   4.00  -1.77   94
246  \w     39.00  86.00   0.50    0.50    --   79.75-116.00 -26.39   94
247  \w     40.00  81.00   0.50    0.50    --   79.75  -4.00 -84.96   82
248  \w     92.00 117.00   0.50    0.50    --   79.75  -1.00  41.43   50
249  \w     41.00  81.00   0.50    0.50    --   79.75-117.00  41.27   80
250  \w     43.00  75.00   0.50    0.50    --   79.75  -4.00  60.89   64
251  \w     56.00  81.00   0.50    0.50    --   79.75  -1.00  41.43   50
252  \w     77.00 106.00   0.50    0.50    --   79.75-123.00  20.91   58
253  \w     45.00  94.00   0.50    0.50    --   79.75   1.00-142.34   98
254  \w     39.00  69.00   0.50    0.50    --   79.75-125.00 -26.36   60
255  \w     66.00 118.00   0.50    0.50    --   79.75  23.00 -92.06  104
256  \w     90.00 117.00   0.50    0.50    --   79.75  36.00  69.48   54
257  \w     40.00 110.00   0.50    0.50    --   79.75-129.00 134.21  140
258  \w     44.00  86.00   0.50    0.50    --   79.75-120.00 -64.92   84
259  \w     42.00 110.00   0.50    0.50    --   79.75-129.00  15.65  136
260  \w     52.00 101.00   0.50    0.50    --   79.75   2.00 -56.21   98
261  \w     92.00 117.00   0.50    0.50    --   79.75  43.00  15.77   50
262  \w     39.00  76.00   0.50    0.50    --   79.75-117.00  20.41   74
263  \w     48.00 116.00   0.50    0.50    --   79.75  -2.00 109.11  136
264  \w     50.00 120.00   0.50    0.50    --   79.75  13.00  31.87  140
265  \w     76.00 104.00   0.50    0.50    --   79.75  24.00 -28.50   56
266  \w     90.00 120.00   0.50    0.50    --   79.75  36.00 -83.02   60
267  \w     41.00  95.00   0.50    0.50    --   79.75-120.00  -7.71  108
268  \w     48.00  73.00   0.50    0.50    --   79.75  -4.00 -34.04   50
269  \w     42.00 100.00   0.50    0.50    --   79.75-119.00 -42.55  116
270  \w     41.00 109.00   0.50    0.50    --   79.75-127.00  75.36  136
271  \w    101.00 126.00   0.50    0.50    --   79.75  36.00 154.98   50
272  \w     66.00 107.00   0.50    0.50    --   79.75  23.00 167.02   82
273  \w     65.00  91.00   0.50    0.50    --   79.75  21.00  84.90   52
;
_diffrn_measurement_device 'four-circle diffractometer'
_diffrn_measurement_device_type 'XtaLAB Synergy R, DW system, HyPix-Arc 150'
_diffrn_measurement_method '\w scans'
_diffrn_orient_matrix_type 'CrysAlisPro convention (1999,Acta A55,543-557)'
_diffrn_orient_matrix_UB_11 -0.0194120000
_diffrn_orient_matrix_UB_12 0.0776980000
_diffrn_orient_matrix_UB_13 0.0274824000
_diffrn_orient_matrix_UB_21 -0.0166520000
_diffrn_orient_matrix_UB_22 -0.0275315000
_diffrn_orient_matrix_UB_23 0.0721603000
_diffrn_orient_matrix_UB_31 0.1405791000
_diffrn_orient_matrix_UB_32 -0.0054988000
_diffrn_orient_matrix_UB_33 -0.0067069000
_diffrn_radiation_monochromator mirror
_diffrn_radiation_probe x-ray
_diffrn_radiation_type 'Cu K\a'
_diffrn_radiation_wavelength 1.54184
_diffrn_reflns_av_R_equivalents 0.0428
_diffrn_reflns_av_unetI/netI 0.0186
_diffrn_reflns_Laue_measured_fraction_full 0.996
_diffrn_reflns_Laue_measured_fraction_max 0.978
_diffrn_reflns_limit_h_max 13
_diffrn_reflns_limit_h_min -11
_diffrn_reflns_limit_k_max 23
_diffrn_reflns_limit_k_min -23
_diffrn_reflns_limit_l_max 25
_diffrn_reflns_limit_l_min -25
_diffrn_reflns_number 280021
_diffrn_reflns_point_group_measured_fraction_full 0.996
_diffrn_reflns_point_group_measured_fraction_max 0.978
_diffrn_reflns_theta_full 67.684
_diffrn_reflns_theta_max 75.547
_diffrn_reflns_theta_min 2.223
_diffrn_source 'Rotating-anode X-ray tube'
_diffrn_source_type 'Rigaku (Cu) X-ray Source'
_exptl_absorpt_coefficient_mu 2.806
_exptl_absorpt_correction_T_max 1.000
_exptl_absorpt_correction_T_min 0.714
_exptl_absorpt_correction_type gaussian
_exptl_absorpt_process_details
;
CrysAlisPro 1.171.42.96a (Rigaku Oxford Diffraction, 2023)
Numerical absorption correction based on gaussian integration over
a multifaceted crystal model
Empirical absorption correction using spherical harmonics,
implemented in SCALE3 ABSPACK scaling algorithm.
;
_exptl_crystal_colour 'clear green'
_exptl_crystal_colour_lustre clear
_exptl_crystal_colour_primary green
_exptl_crystal_density_diffrn 1.202
_exptl_crystal_description prism
_exptl_crystal_F_000 1566
_exptl_crystal_recrystallization_method THF/pentane
_exptl_crystal_size_max 0.129
_exptl_crystal_size_mid 0.057
_exptl_crystal_size_min 0.028
_refine_diff_density_max 0.925
_refine_diff_density_min -0.704
_refine_diff_density_rms 0.059
_refine_ls_extinction_coef 0.00014(4)
_refine_ls_extinction_expression Fc^*^=kFc[1+0.001xFc^2^\l^3^/sin(2\q)]^-1/4^
_refine_ls_extinction_method 'SHELXL-2019/1 (Sheldrick 2019)'
_refine_ls_goodness_of_fit_ref 1.082
_refine_ls_hydrogen_treatment constr
_refine_ls_matrix_type full
_refine_ls_number_parameters 925
_refine_ls_number_reflns 16934
_refine_ls_number_restraints 0
_refine_ls_restrained_S_all 1.082
_refine_ls_R_factor_all 0.0492
_refine_ls_R_factor_gt 0.0444
_refine_ls_shift/su_max 0.002
_refine_ls_shift/su_mean 0.000
_refine_ls_structure_factor_coef Fsqd
_refine_ls_weighting_details 'w=1/[\s^2^(Fo^2^)+(0.0707P)^2^+2.2514P] where P=(Fo^2^+2Fc^2^)/3'
_refine_ls_weighting_scheme calc
_refine_ls_wR_factor_gt 0.1236
_refine_ls_wR_factor_ref 0.1263
_reflns_Friedel_coverage 0.000
_reflns_number_gt 15059
_reflns_number_total 16934
_reflns_threshold_expression 'I > 2\s(I)'
_cod_data_source_file d4cc06104g2.cif
_cod_data_source_block mh_341_meoxcufe1
_cod_depositor_comments 'Adding full bibliography for 7134281.cif.'
_cod_database_code 7134281
_shelx_shelxl_version_number 2019/1
_chemical_oxdiff_formula C89H95CuF3FeN8O11P2S
_shelx_space_group_comment
;
The symmetry employed for this shelxl refinement is uniquely defined
by the following loop, which should always be used as a source of
symmetry information in preference to the above space-group names.
They are only intended as comments.
;
_olex2_refinement_description
;
1. Fixed Uiso
 At 1.2 times of:
  All C(H) groups
 At 1.5 times of:
  All C(H,H,H) groups
2.a Aromatic/amide H refined with riding coordinates:
 C4(H4), C5(H5), C6(H6), C7(H7), C14(H14), C21(H21), C22(H22), C23(H23),
 C24(H24), C36(H36), C37(H37), C38(H38), C42(H42), C43(H43), C44(H44), C50(H50),
  C51(H51), C53(H53), C54(H54), C57(H57), C58(H58), C60(H60), C61(H61),
 C64(H64), C65(H65), C67(H67), C68(H68), C71(H71), C72(H72), C74(H74), C75(H75)
2.b Idealised Me refined as rotating group:
 C26(H26A,H26B,H26C), C27(H27A,H27B,H27C), C28(H28A,H28B,H28C), C29(H29A,H29B,
 H29C), C30(H30A,H30B,H30C), C31(H31A,H31B,H31C), C32(H32A,H32B,H32C), C33(H33A,
 H33B,H33C), C47(H47A,H47B,H47C), C48(H48A,H48B,H48C), C55(H55A,H55B,H55C),
 C62(H62A,H62B,H62C), C69(H69A,H69B,H69C), C76(H76A,H76B,H76C)
;
_smtbx_masks_special_details
;
A solvent mask was calculated and 248 electrons were found in a volume of 1003\%A^3^ in 1 void per unit cell. 
This is consistent with the presence of 3[C4H8O] per formula unit which account for 240 electrons per unit cell.
;
_smtbx_masks_void_probe_radius 1.2
_smtbx_masks_void_truncation_radius 1.2
_olex2_date_sample_data_collection 2023-12-14
_olex2_date_sample_submission 2023-12-14
_olex2_submission_original_sample_id MH_341
_olex2_submission_special_instructions 'No special instructions were received'
_oxdiff_exptl_absorpt_empirical_details
;
Empirical correction (ABSPACK) includes:
- Absorption correction using spherical harmonics
- Frame scaling
;
_oxdiff_exptl_absorpt_empirical_full_max 1.901
_oxdiff_exptl_absorpt_empirical_full_min 0.628

loop_
_space_group_symop_operation_xyz
'x, y, z'
'-x, -y, -z'

loop_
_atom_site_label
_atom_site_type_symbol
_atom_site_fract_x
_atom_site_fract_y
_atom_site_fract_z
_atom_site_U_iso_or_equiv
_atom_site_adp_type
_atom_site_occupancy
_atom_site_site_symmetry_order
_atom_site_calc_flag
_atom_site_refinement_flags_posn
_atom_site_refinement_flags_adp
_atom_site_refinement_flags_occupancy
_atom_site_disorder_assembly
_atom_site_disorder_group
Cu1 Cu 0.52983(3) 0.53760(2) 0.74397(2) 0.02393(8) Uani 1 1 d . . . . .
Fe1 Fe 0.56603(3) 0.82234(2) 0.72700(2) 0.02979(9) Uani 1 1 d . . . . .
S1 S 0.31275(6) 0.82380(3) 0.66817(3) 0.04202(14) Uani 1 1 d . . . . .
P1 P 0.66248(5) 0.46486(3) 0.79373(2) 0.02440(11) Uani 1 1 d . . . . .
P2 P 0.39749(5) 0.47847(2) 0.70529(2) 0.02421(11) Uani 1 1 d . . . . .
F1 F 0.3736(2) 0.87918(13) 0.54957(10) 0.0824(6) Uani 1 1 d . . . . .
F2 F 0.19130(18) 0.84888(10) 0.57437(10) 0.0737(5) Uani 1 1 d . . . . .
F3 F 0.22509(19) 0.94425(9) 0.61933(11) 0.0759(6) Uani 1 1 d . . . . .
O1 O 0.62067(12) 0.37911(7) 0.68742(6) 0.0246(3) Uani 1 1 d . . . . .
O2 O 1.00894(16) 0.61502(10) 0.90094(8) 0.0442(4) Uani 1 1 d . . . . .
O3 O 0.40922(19) 0.28779(11) 1.01312(9) 0.0554(5) Uani 1 1 d . . . . .
O4 O 0.1980(2) 0.26344(11) 0.90176(11) 0.0671(6) Uani 1 1 d . . . . .
O5 O -0.05506(14) 0.66606(8) 0.66627(8) 0.0370(3) Uani 1 1 d . . . . .
O6 O 0.39932(17) 0.86388(9) 0.68774(10) 0.0465(4) Uani 1 1 d . . . . .
O7 O 0.36744(18) 0.75537(9) 0.63629(11) 0.0535(5) Uani 1 1 d . . . . .
O8 O 0.1957(2) 0.82641(13) 0.71492(12) 0.0709(6) Uani 1 1 d . . . . .
N1 N 0.62410(15) 0.73776(8) 0.67056(9) 0.0265(3) Uani 1 1 d . . . . .
N2 N 0.48242(17) 0.76008(9) 0.78963(9) 0.0297(4) Uani 1 1 d . . . . .
N3 N 0.51335(18) 0.90025(9) 0.79091(10) 0.0366(4) Uani 1 1 d . . . . .
N4 N 0.66871(18) 0.87550(9) 0.66362(10) 0.0351(4) Uani 1 1 d . . . . .
N5 N 0.61594(15) 0.61121(8) 0.67626(8) 0.0233(3) Uani 1 1 d . . . . .
N6 N 0.46053(15) 0.63558(8) 0.79844(8) 0.0252(3) Uani 1 1 d . . . . .
N7 N 0.74006(17) 0.78651(9) 0.57265(9) 0.0326(4) Uani 1 1 d . . . . .
N8 N 0.37400(19) 0.84417(10) 0.87744(10) 0.0387(4) Uani 1 1 d . . . . .
C1 C 0.58573(18) 0.67748(10) 0.69988(10) 0.0242(4) Uani 1 1 d . . . . .
C2 C 0.50288(18) 0.69006(10) 0.76761(10) 0.0257(4) Uani 1 1 d . . . . .
C3 C 0.38504(19) 0.64938(11) 0.86316(10) 0.0282(4) Uani 1 1 d . . . . .
C4 C 0.3362(2) 0.59336(12) 0.89884(11) 0.0351(5) Uani 1 1 d . . . . .
H4 H 0.353129 0.546575 0.878784 0.042 Uiso 1 1 calc R U . . .
C5 C 0.2631(2) 0.60548(14) 0.96336(12) 0.0422(5) Uani 1 1 d . . . . .
H5 H 0.229714 0.567121 0.987842 0.051 Uiso 1 1 calc R U . . .
C6 C 0.2383(2) 0.67439(14) 0.99258(11) 0.0423(5) Uani 1 1 d . . . . .
H6 H 0.189323 0.682310 1.037388 0.051 Uiso 1 1 calc R U . . .
C7 C 0.2833(2) 0.73055(13) 0.95782(11) 0.0388(5) Uani 1 1 d . . . . .
H7 H 0.264386 0.777194 0.978273 0.047 Uiso 1 1 calc R U . . .
C8 C 0.3581(2) 0.71955(12) 0.89147(11) 0.0319(4) Uani 1 1 d . . . . .
C9 C 0.4068(2) 0.77653(11) 0.85224(11) 0.0324(4) Uani 1 1 d . . . . .
C10 C 0.4210(2) 0.89915(12) 0.84736(13) 0.0403(5) Uani 1 1 d . . . . .
C11 C 0.3668(3) 0.97532(14) 0.87303(15) 0.0537(7) Uani 1 1 d . . . . .
C12 C 0.4775(3) 1.01471(14) 0.84528(15) 0.0522(7) Uani 1 1 d . . . . .
C13 C 0.5444(2) 0.96775(12) 0.78341(14) 0.0429(6) Uani 1 1 d . . . . .
C14 C 0.6281(2) 0.98738(12) 0.72797(14) 0.0453(6) Uani 1 1 d . . . . .
H14 H 0.647246 1.034645 0.728732 0.054 Uiso 1 1 calc R U . . .
C15 C 0.6873(2) 0.94482(11) 0.67110(14) 0.0409(5) Uani 1 1 d . . . . .
C16 C 0.7807(2) 0.96575(12) 0.61057(15) 0.0457(6) Uani 1 1 d . . . . .
C17 C 0.7638(2) 0.91327(12) 0.55606(14) 0.0432(6) Uani 1 1 d . . . . .
C18 C 0.7235(2) 0.85170(11) 0.59911(12) 0.0346(5) Uani 1 1 d . . . . .
C19 C 0.69872(19) 0.73081(10) 0.60718(10) 0.0277(4) Uani 1 1 d . . . . .
C20 C 0.73725(19) 0.66000(10) 0.57638(10) 0.0263(4) Uani 1 1 d . . . . .
C21 C 0.8170(2) 0.64735(11) 0.51215(11) 0.0322(4) Uani 1 1 d . . . . .
H21 H 0.844219 0.686646 0.486622 0.039 Uiso 1 1 calc R U . . .
C22 C 0.8561(2) 0.57908(12) 0.48581(11) 0.0343(5) Uani 1 1 d . . . . .
H22 H 0.910542 0.571379 0.442323 0.041 Uiso 1 1 calc R U . . .
C23 C 0.8162(2) 0.52016(11) 0.52263(11) 0.0318(4) Uani 1 1 d . . . . .
H23 H 0.844084 0.472819 0.504233 0.038 Uiso 1 1 calc R U . . .
C24 C 0.73686(19) 0.53149(10) 0.58533(10) 0.0269(4) Uani 1 1 d . . . . .
H24 H 0.709450 0.491801 0.610141 0.032 Uiso 1 1 calc R U . . .
C25 C 0.69608(18) 0.60102(10) 0.61292(9) 0.0232(4) Uani 1 1 d . . . . .
C26 C 0.3121(4) 0.98103(17) 0.94881(18) 0.0781(11) Uani 1 1 d . . . . .
H26A H 0.373288 0.957141 0.971941 0.117 Uiso 1 1 calc R U . . .
H26B H 0.237574 0.957948 0.959960 0.117 Uiso 1 1 calc R U . . .
H26C H 0.290124 1.031682 0.963248 0.117 Uiso 1 1 calc R U . . .
C27 C 0.2622(3) 0.99790(16) 0.8365(2) 0.0709(10) Uani 1 1 d . . . . .
H27A H 0.225591 1.047971 0.848556 0.106 Uiso 1 1 calc R U . . .
H27B H 0.198123 0.967152 0.850043 0.106 Uiso 1 1 calc R U . . .
H27C H 0.296479 0.992888 0.787753 0.106 Uiso 1 1 calc R U . . .
C28 C 0.5619(4) 1.01116(19) 0.89445(19) 0.0727(10) Uani 1 1 d . . . . .
H28A H 0.579136 0.961635 0.908430 0.109 Uiso 1 1 calc R U . . .
H28B H 0.520473 1.042119 0.934050 0.109 Uiso 1 1 calc R U . . .
H28C H 0.640023 1.027477 0.872243 0.109 Uiso 1 1 calc R U . . .
C29 C 0.4441(3) 1.09385(14) 0.82874(18) 0.0654(9) Uani 1 1 d . . . . .
H29A H 0.519682 1.115830 0.816592 0.098 Uiso 1 1 calc R U . . .
H29B H 0.386929 1.119375 0.868167 0.098 Uiso 1 1 calc R U . . .
H29C H 0.404317 1.096721 0.790947 0.098 Uiso 1 1 calc R U . . .
C30 C 0.9100(3) 0.94828(14) 0.62492(18) 0.0568(7) Uani 1 1 d . . . . .
H30A H 0.926280 0.897368 0.634955 0.085 Uiso 1 1 calc R U . . .
H30B H 0.913307 0.977524 0.663570 0.085 Uiso 1 1 calc R U . . .
H30C H 0.972928 0.958842 0.585381 0.085 Uiso 1 1 calc R U . . .
C31 C 0.7592(3) 1.04473(13) 0.59407(17) 0.0573(8) Uani 1 1 d . . . . .
H31A H 0.814821 1.052645 0.550737 0.086 Uiso 1 1 calc R U . . .
H31B H 0.776151 1.073639 0.629341 0.086 Uiso 1 1 calc R U . . .
H31C H 0.672924 1.058756 0.591515 0.086 Uiso 1 1 calc R U . . .
C32 C 0.8772(3) 0.89201(14) 0.49818(16) 0.0583(8) Uani 1 1 d . . . . .
H32A H 0.945384 0.866943 0.515737 0.087 Uiso 1 1 calc R U . . .
H32B H 0.902245 0.935134 0.475342 0.087 Uiso 1 1 calc R U . . .
H32C H 0.856884 0.860275 0.466198 0.087 Uiso 1 1 calc R U . . .
C33 C 0.6504(3) 0.94346(14) 0.52854(16) 0.0549(7) Uani 1 1 d . . . . .
H33A H 0.630096 0.905859 0.502292 0.082 Uiso 1 1 calc R U . . .
H33B H 0.669920 0.983907 0.499705 0.082 Uiso 1 1 calc R U . . .
H33C H 0.579398 0.959771 0.566170 0.082 Uiso 1 1 calc R U . . .
C34 C 0.74679(18) 0.36912(10) 0.68370(10) 0.0251(4) Uani 1 1 d . . . . .
C35 C 0.78121(19) 0.40222(10) 0.73556(10) 0.0263(4) Uani 1 1 d . . . . .
C36 C 0.9067(2) 0.38860(11) 0.73668(11) 0.0311(4) Uani 1 1 d . . . . .
H36 H 0.934359 0.410088 0.770948 0.037 Uiso 1 1 calc R U . . .
C37 C 0.9904(2) 0.34388(11) 0.68796(11) 0.0336(5) Uani 1 1 d . . . . .
H37 H 1.074545 0.333060 0.690321 0.040 Uiso 1 1 calc R U . . .
C38 C 0.9529(2) 0.31474(11) 0.63583(11) 0.0316(4) Uani 1 1 d . . . . .
H38 H 1.012374 0.285050 0.602400 0.038 Uiso 1 1 calc R U . . .
C39 C 0.82964(19) 0.32809(10) 0.63143(10) 0.0268(4) Uani 1 1 d . . . . .
C40 C 0.7817(2) 0.29726(10) 0.57580(10) 0.0293(4) Uani 1 1 d . . . . .
C41 C 0.66253(19) 0.34479(10) 0.57011(10) 0.0275(4) Uani 1 1 d . . . . .
C42 C 0.6201(2) 0.35184(12) 0.51128(11) 0.0352(5) Uani 1 1 d . . . . .
H42 H 0.668199 0.327054 0.471189 0.042 Uiso 1 1 calc R U . . .
C43 C 0.5084(2) 0.39460(13) 0.51069(11) 0.0383(5) Uani 1 1 d . . . . .
H43 H 0.481027 0.398178 0.470204 0.046 Uiso 1 1 calc R U . . .
C44 C 0.4361(2) 0.43217(12) 0.56788(11) 0.0330(4) Uani 1 1 d . . . . .
H44 H 0.360579 0.461786 0.566287 0.040 Uiso 1 1 calc R U . . .
C45 C 0.47446(19) 0.42635(10) 0.62774(10) 0.0270(4) Uani 1 1 d . . . . .
C46 C 0.58667(19) 0.38251(10) 0.62641(9) 0.0247(4) Uani 1 1 d . . . . .
C47 C 0.8798(2) 0.29121(12) 0.50850(11) 0.0367(5) Uani 1 1 d . . . . .
H47A H 0.954435 0.259219 0.513103 0.055 Uiso 1 1 calc R U . . .
H47B H 0.900828 0.338813 0.495941 0.055 Uiso 1 1 calc R U . . .
H47C H 0.846683 0.271761 0.473550 0.055 Uiso 1 1 calc R U . . .
C48 C 0.7525(2) 0.22189(11) 0.59616(13) 0.0404(5) Uani 1 1 d . . . . .
H48A H 0.719639 0.201371 0.561625 0.061 Uiso 1 1 calc R U . . .
H48B H 0.690680 0.225278 0.639312 0.061 Uiso 1 1 calc R U . . .
H48C H 0.828449 0.191074 0.600490 0.061 Uiso 1 1 calc R U . . .
C49 C 0.75735(19) 0.51260(11) 0.83290(10) 0.0275(4) Uani 1 1 d . . . . .
C50 C 0.7811(2) 0.57874(11) 0.80830(11) 0.0320(4) Uani 1 1 d . . . . .
H50 H 0.740048 0.599649 0.775706 0.038 Uiso 1 1 calc R U . . .
C51 C 0.8635(2) 0.61559(12) 0.83000(12) 0.0361(5) Uani 1 1 d . . . . .
H51 H 0.878678 0.660940 0.812305 0.043 Uiso 1 1 calc R U . . .
C52 C 0.9232(2) 0.58527(13) 0.87779(11) 0.0353(5) Uani 1 1 d . . . . .
C53 C 0.8975(2) 0.51941(14) 0.90457(12) 0.0405(5) Uani 1 1 d . . . . .
H53 H 0.936191 0.499414 0.938411 0.049 Uiso 1 1 calc R U . . .
C54 C 0.8162(2) 0.48308(13) 0.88223(11) 0.0361(5) Uani 1 1 d . . . . .
H54 H 0.800207 0.438015 0.900327 0.043 Uiso 1 1 calc R U . . .
C55 C 1.0456(3) 0.67892(15) 0.86922(14) 0.0497(6) Uani 1 1 d . . . . .
H55A H 1.081303 0.668825 0.821060 0.074 Uiso 1 1 calc R U . . .
H55B H 1.107642 0.695157 0.889573 0.074 Uiso 1 1 calc R U . . .
H55C H 0.973041 0.716465 0.875355 0.074 Uiso 1 1 calc R U . . .
C56 C 0.59274(19) 0.40695(11) 0.85947(10) 0.0297(4) Uani 1 1 d . . . . .
C57 C 0.5226(2) 0.43762(12) 0.92139(11) 0.0356(5) Uani 1 1 d . . . . .
H57 H 0.516358 0.487679 0.929553 0.043 Uiso 1 1 calc R U . . .
C58 C 0.4620(2) 0.39630(13) 0.97100(12) 0.0397(5) Uani 1 1 d . . . . .
H58 H 0.414170 0.418120 1.012551 0.048 Uiso 1 1 calc R U . . .
C59 C 0.4714(2) 0.32307(14) 0.95996(12) 0.0410(5) Uani 1 1 d . . . . .
C60 C 0.5395(3) 0.29171(13) 0.89910(13) 0.0456(6) Uani 1 1 d . . . . .
H60 H 0.545102 0.241671 0.891090 0.055 Uiso 1 1 calc R U . . .
C61 C 0.5998(2) 0.33355(12) 0.84965(12) 0.0397(5) Uani 1 1 d . . . . .
H61 H 0.647087 0.311438 0.808090 0.048 Uiso 1 1 calc R U . . .
C62 C 0.4204(3) 0.21229(17) 1.00569(16) 0.0646(8) Uani 1 1 d . . . . .
H62A H 0.388219 0.200563 0.967363 0.097 Uiso 1 1 calc R U . . .
H62B H 0.372861 0.193166 1.046729 0.097 Uiso 1 1 calc R U . . .
H62C H 0.507925 0.190960 0.997833 0.097 Uiso 1 1 calc R U . . .
C63 C 0.32838(19) 0.41261(11) 0.76210(10) 0.0281(4) Uani 1 1 d . . . . .
C64 C 0.3574(2) 0.33860(12) 0.74922(13) 0.0412(5) Uani 1 1 d . . . . .
H64 H 0.410329 0.320741 0.707323 0.049 Uiso 1 1 calc R U . . .
C65 C 0.3103(3) 0.29107(13) 0.79658(14) 0.0508(7) Uani 1 1 d . . . . .
H65 H 0.330532 0.240958 0.786791 0.061 Uiso 1 1 calc R U . . .
C66 C 0.2344(3) 0.31574(14) 0.85782(13) 0.0451(6) Uani 1 1 d . . . . .
C67 C 0.2037(2) 0.38796(14) 0.87145(12) 0.0444(6) Uani 1 1 d . . . . .
H67 H 0.151000 0.405353 0.913544 0.053 Uiso 1 1 calc R U . . .
C68 C 0.2499(2) 0.43576(12) 0.82345(12) 0.0397(5) Uani 1 1 d . . . . .
H68 H 0.226871 0.485793 0.833115 0.048 Uiso 1 1 calc R U . . .
C69 C 0.1283(3) 0.28608(19) 0.96726(16) 0.0714(10) Uani 1 1 d . . . . .
H69A H 0.052248 0.317739 0.964393 0.107 Uiso 1 1 calc R U . . .
H69B H 0.177653 0.312063 0.989383 0.107 Uiso 1 1 calc R U . . .
H69C H 0.106835 0.244141 0.993398 0.107 Uiso 1 1 calc R U . . .
C70 C 0.26332(19) 0.53317(10) 0.68621(10) 0.0264(4) Uani 1 1 d . . . . .
C71 C 0.26368(19) 0.60636(11) 0.68112(10) 0.0287(4) Uani 1 1 d . . . . .
H71 H 0.336076 0.625314 0.683673 0.034 Uiso 1 1 calc R U . . .
C72 C 0.1604(2) 0.65273(11) 0.67236(11) 0.0303(4) Uani 1 1 d . . . . .
H72 H 0.162332 0.702750 0.668424 0.036 Uiso 1 1 calc R U . . .
C73 C 0.05390(19) 0.62460(11) 0.66945(10) 0.0299(4) Uani 1 1 d . . . . .
C74 C 0.0540(2) 0.55077(11) 0.67121(12) 0.0337(5) Uani 1 1 d . . . . .
H74 H -0.016932 0.531578 0.666405 0.040 Uiso 1 1 calc R U . . .
C75 C 0.1569(2) 0.50577(11) 0.67993(12) 0.0336(5) Uani 1 1 d . . . . .
H75 H 0.156196 0.455519 0.681724 0.040 Uiso 1 1 calc R U . . .
C76 C -0.0600(2) 0.74188(12) 0.67411(13) 0.0404(5) Uani 1 1 d . . . . .
H76A H -0.006555 0.759657 0.634267 0.061 Uiso 1 1 calc R U . . .
H76B H -0.031221 0.752011 0.714081 0.061 Uiso 1 1 calc R U . . .
H76C H -0.145556 0.765838 0.679343 0.061 Uiso 1 1 calc R U . . .
C77 C 0.2743(3) 0.87681(16) 0.59930(16) 0.0538(7) Uani 1 1 d . . . . .

loop_
_atom_site_aniso_label
_atom_site_aniso_U_11
_atom_site_aniso_U_22
_atom_site_aniso_U_33
_atom_site_aniso_U_23
_atom_site_aniso_U_13
_atom_site_aniso_U_12
Cu1 0.02797(16) 0.01898(14) 0.02628(15) 0.00193(10) -0.00866(11) -0.00483(11)
Fe1 0.03038(19) 0.01803(16) 0.0418(2) -0.00239(13) -0.00993(14) -0.00420(12)
S1 0.0409(3) 0.0330(3) 0.0551(4) 0.0023(2) -0.0150(3) -0.0096(2)
P1 0.0283(3) 0.0215(2) 0.0249(2) 0.00256(18) -0.00920(19) -0.00419(18)
P2 0.0260(3) 0.0192(2) 0.0287(2) 0.00153(18) -0.00880(19) -0.00443(18)
F1 0.0859(14) 0.1021(16) 0.0628(11) 0.0254(11) -0.0161(10) -0.0307(12)
F2 0.0762(13) 0.0718(12) 0.0901(14) -0.0085(10) -0.0516(11) -0.0129(10)
F3 0.0877(14) 0.0392(9) 0.1143(16) 0.0015(9) -0.0569(12) 0.0004(9)
O1 0.0267(7) 0.0224(6) 0.0252(6) 0.0010(5) -0.0081(5) -0.0029(5)
O2 0.0418(10) 0.0577(11) 0.0418(9) 0.0010(8) -0.0198(7) -0.0192(8)
O3 0.0668(13) 0.0545(11) 0.0478(10) 0.0176(9) -0.0082(9) -0.0281(10)
O4 0.0787(15) 0.0518(12) 0.0578(12) 0.0182(9) 0.0123(10) -0.0164(10)
O5 0.0321(8) 0.0294(8) 0.0533(10) 0.0035(7) -0.0191(7) -0.0021(6)
O6 0.0495(11) 0.0323(8) 0.0657(11) 0.0010(8) -0.0308(9) -0.0037(7)
O7 0.0491(11) 0.0321(9) 0.0839(14) -0.0063(9) -0.0252(10) -0.0059(8)
O8 0.0574(13) 0.0747(15) 0.0732(14) -0.0020(12) 0.0063(11) -0.0223(11)
N1 0.0255(9) 0.0199(8) 0.0354(9) 0.0026(6) -0.0094(7) -0.0048(6)
N2 0.0326(10) 0.0229(8) 0.0338(9) -0.0059(7) -0.0093(7) -0.0024(7)
N3 0.0372(11) 0.0239(9) 0.0514(11) -0.0050(8) -0.0161(9) -0.0044(7)
N4 0.0351(10) 0.0180(8) 0.0533(11) 0.0006(7) -0.0120(8) -0.0051(7)
N5 0.0259(8) 0.0192(7) 0.0265(8) 0.0020(6) -0.0084(6) -0.0056(6)
N6 0.0275(9) 0.0216(8) 0.0267(8) -0.0007(6) -0.0084(7) -0.0014(6)
N7 0.0347(10) 0.0219(8) 0.0421(10) 0.0063(7) -0.0081(8) -0.0093(7)
N8 0.0466(12) 0.0307(10) 0.0376(10) -0.0103(8) -0.0094(8) -0.0028(8)
C1 0.0259(10) 0.0181(9) 0.0308(10) 0.0005(7) -0.0103(8) -0.0043(7)
C2 0.0251(10) 0.0235(9) 0.0307(10) -0.0020(7) -0.0111(8) -0.0027(7)
C3 0.0285(11) 0.0311(10) 0.0252(9) -0.0024(8) -0.0088(8) -0.0012(8)
C4 0.0397(13) 0.0328(11) 0.0316(11) 0.0021(8) -0.0081(9) -0.0028(9)
C5 0.0488(15) 0.0432(13) 0.0306(11) 0.0051(9) -0.0033(10) -0.0050(11)
C6 0.0469(14) 0.0499(14) 0.0276(11) -0.0015(10) -0.0066(10) -0.0031(11)
C7 0.0400(13) 0.0428(13) 0.0321(11) -0.0088(9) -0.0089(9) -0.0010(10)
C8 0.0299(11) 0.0355(11) 0.0306(10) -0.0048(8) -0.0099(8) -0.0022(9)
C9 0.0341(12) 0.0302(11) 0.0335(11) -0.0065(8) -0.0109(9) -0.0022(8)
C10 0.0437(14) 0.0300(11) 0.0477(13) -0.0116(10) -0.0155(11) 0.0001(10)
C11 0.0614(18) 0.0338(13) 0.0605(17) -0.0157(12) -0.0072(13) -0.0017(12)
C12 0.0593(17) 0.0319(13) 0.0657(17) -0.0151(12) -0.0180(14) -0.0022(11)
C13 0.0468(14) 0.0215(10) 0.0640(16) -0.0100(10) -0.0207(12) -0.0040(9)
C14 0.0466(15) 0.0210(10) 0.0701(17) -0.0051(10) -0.0159(12) -0.0074(9)
C15 0.0373(13) 0.0200(10) 0.0676(16) 0.0019(10) -0.0152(11) -0.0076(9)
C16 0.0426(14) 0.0194(10) 0.0750(18) 0.0040(10) -0.0115(12) -0.0089(9)
C17 0.0426(14) 0.0217(10) 0.0628(16) 0.0098(10) -0.0062(11) -0.0088(9)
C18 0.0324(12) 0.0209(10) 0.0511(13) 0.0042(9) -0.0100(10) -0.0065(8)
C19 0.0296(11) 0.0203(9) 0.0351(10) 0.0027(8) -0.0098(8) -0.0065(8)
C20 0.0271(10) 0.0224(9) 0.0317(10) 0.0038(8) -0.0104(8) -0.0064(7)
C21 0.0362(12) 0.0274(10) 0.0327(11) 0.0045(8) -0.0041(9) -0.0107(8)
C22 0.0375(12) 0.0313(11) 0.0321(11) 0.0006(8) -0.0029(9) -0.0084(9)
C23 0.0359(12) 0.0244(10) 0.0332(11) -0.0014(8) -0.0042(9) -0.0052(8)
C24 0.0301(11) 0.0213(9) 0.0302(10) 0.0028(7) -0.0082(8) -0.0055(8)
C25 0.0249(10) 0.0203(9) 0.0262(9) 0.0011(7) -0.0085(7) -0.0055(7)
C26 0.105(3) 0.0419(16) 0.073(2) -0.0273(15) 0.0065(19) -0.0092(17)
C27 0.0501(18) 0.0416(16) 0.113(3) -0.0115(17) -0.0144(18) 0.0100(13)
C28 0.092(3) 0.0567(19) 0.079(2) -0.0187(16) -0.038(2) -0.0123(17)
C29 0.087(2) 0.0269(13) 0.077(2) -0.0169(13) -0.0127(17) -0.0024(13)
C30 0.0410(15) 0.0356(13) 0.094(2) 0.0072(14) -0.0135(14) -0.0123(11)
C31 0.0589(18) 0.0219(11) 0.088(2) 0.0079(12) -0.0095(15) -0.0105(11)
C32 0.0624(18) 0.0302(12) 0.0719(19) 0.0102(12) 0.0091(14) -0.0160(12)
C33 0.0652(18) 0.0338(13) 0.0707(18) 0.0199(12) -0.0230(15) -0.0138(12)
C34 0.0259(10) 0.0191(9) 0.0307(10) 0.0057(7) -0.0074(8) -0.0038(7)
C35 0.0304(11) 0.0211(9) 0.0285(9) 0.0054(7) -0.0086(8) -0.0055(7)
C36 0.0308(11) 0.0281(10) 0.0367(11) 0.0036(8) -0.0115(9) -0.0070(8)
C37 0.0266(11) 0.0318(11) 0.0421(12) 0.0038(9) -0.0076(9) -0.0049(8)
C38 0.0301(11) 0.0267(10) 0.0348(11) 0.0025(8) -0.0022(8) -0.0032(8)
C39 0.0321(11) 0.0173(9) 0.0299(10) 0.0041(7) -0.0048(8) -0.0047(7)
C40 0.0349(11) 0.0199(9) 0.0320(10) -0.0001(7) -0.0051(8) -0.0048(8)
C41 0.0326(11) 0.0209(9) 0.0292(10) 0.0001(7) -0.0050(8) -0.0085(8)
C42 0.0412(13) 0.0352(11) 0.0286(10) -0.0040(8) -0.0066(9) -0.0069(9)
C43 0.0435(14) 0.0443(13) 0.0296(11) -0.0006(9) -0.0142(9) -0.0055(10)
C44 0.0343(12) 0.0341(11) 0.0334(11) 0.0016(9) -0.0137(9) -0.0053(9)
C45 0.0292(11) 0.0241(9) 0.0297(10) 0.0029(7) -0.0085(8) -0.0079(8)
C46 0.0311(11) 0.0193(9) 0.0263(9) 0.0024(7) -0.0092(8) -0.0084(7)
C47 0.0395(13) 0.0332(11) 0.0335(11) -0.0042(9) -0.0047(9) -0.0004(9)
C48 0.0496(14) 0.0230(10) 0.0514(14) 0.0046(9) -0.0148(11) -0.0104(9)
C49 0.0288(11) 0.0287(10) 0.0259(9) -0.0002(8) -0.0088(8) -0.0038(8)
C50 0.0359(12) 0.0280(10) 0.0368(11) 0.0000(8) -0.0175(9) -0.0056(8)
C51 0.0388(13) 0.0314(11) 0.0427(12) 0.0002(9) -0.0174(10) -0.0077(9)
C52 0.0315(12) 0.0447(13) 0.0324(11) -0.0055(9) -0.0107(9) -0.0093(9)
C53 0.0411(13) 0.0535(14) 0.0338(11) 0.0076(10) -0.0193(10) -0.0120(11)
C54 0.0401(13) 0.0399(12) 0.0328(11) 0.0088(9) -0.0144(9) -0.0116(10)
C55 0.0480(16) 0.0550(16) 0.0551(15) -0.0020(12) -0.0207(12) -0.0227(12)
C56 0.0280(11) 0.0311(10) 0.0318(10) 0.0049(8) -0.0105(8) -0.0049(8)
C57 0.0344(12) 0.0333(11) 0.0368(11) 0.0053(9) -0.0065(9) -0.0019(9)
C58 0.0347(13) 0.0454(13) 0.0367(12) 0.0069(10) -0.0045(9) -0.0060(10)
C59 0.0388(13) 0.0500(14) 0.0373(12) 0.0138(10) -0.0095(10) -0.0165(11)
C60 0.0646(17) 0.0329(12) 0.0429(13) 0.0087(10) -0.0130(12) -0.0190(11)
C61 0.0563(15) 0.0318(11) 0.0315(11) 0.0052(9) -0.0083(10) -0.0123(10)
C62 0.085(2) 0.0535(17) 0.0577(18) 0.0161(14) -0.0117(16) -0.0288(16)
C63 0.0303(11) 0.0255(10) 0.0305(10) 0.0016(8) -0.0096(8) -0.0070(8)
C64 0.0464(14) 0.0258(11) 0.0460(13) 0.0016(9) 0.0011(10) -0.0081(9)
C65 0.0561(16) 0.0275(12) 0.0598(16) 0.0081(11) 0.0049(13) -0.0091(11)
C66 0.0507(15) 0.0390(13) 0.0451(13) 0.0119(10) -0.0062(11) -0.0147(11)
C67 0.0430(14) 0.0472(14) 0.0376(12) -0.0008(10) 0.0018(10) -0.0092(11)
C68 0.0439(14) 0.0294(11) 0.0415(12) -0.0052(9) -0.0005(10) -0.0080(9)
C69 0.067(2) 0.075(2) 0.0578(18) 0.0224(16) 0.0122(15) -0.0097(17)
C70 0.0267(10) 0.0229(9) 0.0308(10) 0.0013(7) -0.0088(8) -0.0041(7)
C71 0.0286(11) 0.0256(10) 0.0341(10) 0.0025(8) -0.0104(8) -0.0067(8)
C72 0.0336(11) 0.0238(10) 0.0361(11) 0.0049(8) -0.0129(9) -0.0060(8)
C73 0.0279(11) 0.0303(10) 0.0329(10) 0.0023(8) -0.0116(8) -0.0017(8)
C74 0.0295(11) 0.0298(11) 0.0456(12) -0.0007(9) -0.0144(9) -0.0081(8)
C75 0.0327(12) 0.0247(10) 0.0468(12) 0.0001(9) -0.0141(9) -0.0077(8)
C76 0.0359(13) 0.0287(11) 0.0577(15) 0.0010(10) -0.0177(11) 0.0024(9)
C77 0.0531(17) 0.0493(16) 0.0664(18) 0.0004(13) -0.0286(14) -0.0083(13)

loop_
_atom_type_symbol
_atom_type_description
_atom_type_scat_dispersion_real
_atom_type_scat_dispersion_imag
_atom_type_scat_source
C C 0.0181 0.0091 'International Tables Vol C Tables 4.2.6.8 and 6.1.1.4'
H H 0.0000 0.0000 'International Tables Vol C Tables 4.2.6.8 and 6.1.1.4'
Cu Cu -1.9646 0.5888 'International Tables Vol C Tables 4.2.6.8 and 6.1.1.4'
F F 0.0727 0.0534 'International Tables Vol C Tables 4.2.6.8 and 6.1.1.4'
Fe Fe -1.1336 3.1974 'International Tables Vol C Tables 4.2.6.8 and 6.1.1.4'
N N 0.0311 0.0180 'International Tables Vol C Tables 4.2.6.8 and 6.1.1.4'
O O 0.0492 0.0322 'International Tables Vol C Tables 4.2.6.8 and 6.1.1.4'
P P 0.2955 0.4335 'International Tables Vol C Tables 4.2.6.8 and 6.1.1.4'
S S 0.3331 0.5567 'International Tables Vol C Tables 4.2.6.8 and 6.1.1.4'

loop_
_exptl_crystal_face_index_h
_exptl_crystal_face_index_k
_exptl_crystal_face_index_l
_exptl_crystal_face_perp_dist
0 12 0 0.0162
0 -12 0 0.0114
0 5 -12 0.0656
7 0 4 0.0374
0 0 13 0.0496
-7 0 -4 0.0153

loop_
_geom_angle_atom_site_label_1
_geom_angle_atom_site_label_2
_geom_angle_atom_site_label_3
_geom_angle
_geom_angle_site_symmetry_1
_geom_angle_site_symmetry_3
_geom_angle_publ_flag
P2 Cu1 P1 113.63(2) . . ?
N5 Cu1 P1 114.23(5) . . ?
N5 Cu1 P2 115.14(5) . . ?
N6 Cu1 P1 111.51(5) . . ?
N6 Cu1 P2 119.31(5) . . ?
N6 Cu1 N5 78.62(6) . . ?
N1 Fe1 O6 98.23(7) . . ?
N2 Fe1 O6 94.66(7) . . ?
N2 Fe1 N1 84.56(7) . . ?
N3 Fe1 O6 86.73(7) . . ?
N3 Fe1 N1 173.66(8) . . ?
N3 Fe1 N2 91.12(8) . . ?
N3 Fe1 N4 93.12(8) . . ?
N4 Fe1 O6 91.81(8) . . ?
N4 Fe1 N1 90.69(8) . . ?
N4 Fe1 N2 172.46(8) . . ?
O6 S1 C77 101.11(12) . . ?
O7 S1 O6 114.59(11) . . ?
O7 S1 C77 103.04(13) . . ?
O8 S1 O6 115.88(13) . . ?
O8 S1 O7 116.13(13) . . ?
O8 S1 C77 102.97(15) . . ?
C35 P1 Cu1 114.68(6) . . ?
C49 P1 Cu1 114.12(7) . . ?
C49 P1 C35 101.60(9) . . ?
C49 P1 C56 104.40(9) . . ?
C56 P1 Cu1 116.76(7) . . ?
C56 P1 C35 103.51(9) . . ?
C45 P2 Cu1 112.17(7) . . ?
C63 P2 Cu1 115.11(7) . . ?
C63 P2 C45 103.84(9) . . ?
C70 P2 Cu1 116.57(7) . . ?
C70 P2 C45 104.91(9) . . ?
C70 P2 C63 102.85(9) . . ?
C34 O1 C46 116.21(15) . . ?
C52 O2 C55 116.66(18) . . ?
C59 O3 C62 116.9(2) . . ?
C66 O4 C69 117.2(2) . . ?
C73 O5 C76 116.03(17) . . ?
S1 O6 Fe1 128.50(10) . . ?
C1 N1 Fe1 113.74(13) . . ?
C19 N1 Fe1 128.57(13) . . ?
C19 N1 C1 117.68(16) . . ?
C2 N2 Fe1 114.17(14) . . ?
C9 N2 Fe1 128.58(14) . . ?
C9 N2 C2 117.25(18) . . ?
C10 N3 Fe1 122.57(15) . . ?
C10 N3 C13 109.5(2) . . ?
C13 N3 Fe1 127.12(18) . . ?
C15 N4 Fe1 127.18(17) . . ?
C18 N4 Fe1 123.24(14) . . ?
C18 N4 C15 109.1(2) . . ?
C1 N5 Cu1 112.51(13) . . ?
C1 N5 C25 116.05(16) . . ?
C25 N5 Cu1 131.44(12) . . ?
C2 N6 Cu1 113.38(13) . . ?
C2 N6 C3 116.17(17) . . ?
C3 N6 Cu1 130.26(13) . . ?
C18 N7 C19 123.3(2) . . ?
C10 N8 C9 123.3(2) . . ?
N1 C1 C2 114.14(17) . . ?
N5 C1 N1 128.34(18) . . ?
N5 C1 C2 117.49(17) . . ?
N2 C2 C1 113.35(17) . . ?
N6 C2 N2 128.72(19) . . ?
N6 C2 C1 117.93(17) . . ?
N6 C3 C8 120.23(19) . . ?
C4 C3 N6 119.07(18) . . ?
C4 C3 C8 120.70(19) . . ?
C3 C4 H4 120.0 . . ?
C5 C4 C3 120.1(2) . . ?
C5 C4 H4 120.0 . . ?
C4 C5 H5 120.1 . . ?
C4 C5 C6 119.7(2) . . ?
C6 C5 H5 120.1 . . ?
C5 C6 H6 119.5 . . ?
C7 C6 C5 121.1(2) . . ?
C7 C6 H6 119.5 . . ?
C6 C7 H7 119.9 . . ?
C6 C7 C8 120.2(2) . . ?
C8 C7 H7 119.9 . . ?
C3 C8 C7 118.1(2) . . ?
C3 C8 C9 119.13(19) . . ?
C7 C8 C9 122.8(2) . . ?
N2 C9 C8 118.43(19) . . ?
N8 C9 N2 122.5(2) . . ?
N8 C9 C8 119.1(2) . . ?
N3 C10 C11 109.8(2) . . ?
N8 C10 N3 129.5(2) . . ?
N8 C10 C11 120.6(2) . . ?
C10 C11 C12 101.1(2) . . ?
C10 C11 C26 113.3(3) . . ?
C10 C11 C27 104.6(2) . . ?
C12 C11 C27 110.8(3) . . ?
C26 C11 C12 116.9(3) . . ?
C26 C11 C27 109.2(3) . . ?
C11 C12 C29 115.4(3) . . ?
C13 C12 C11 100.6(2) . . ?
C13 C12 C28 108.8(2) . . ?
C13 C12 C29 113.0(3) . . ?
C28 C12 C11 110.7(3) . . ?
C28 C12 C29 108.1(2) . . ?
N3 C13 C12 110.2(2) . . ?
N3 C13 C14 123.2(2) . . ?
C14 C13 C12 126.5(2) . . ?
C13 C14 H14 116.8 . . ?
C13 C14 C15 126.3(2) . . ?
C15 C14 H14 116.8 . . ?
N4 C15 C14 122.9(2) . . ?
N4 C15 C16 110.6(2) . . ?
C14 C15 C16 126.5(2) . . ?
C15 C16 C17 99.91(18) . . ?
C15 C16 C30 107.8(2) . . ?
C15 C16 C31 114.3(2) . . ?
C30 C16 C17 111.7(2) . . ?
C31 C16 C17 114.6(2) . . ?
C31 C16 C30 108.2(2) . . ?
C18 C17 C16 100.7(2) . . ?
C18 C17 C32 114.3(2) . . ?
C18 C17 C33 104.7(2) . . ?
C32 C17 C16 115.6(2) . . ?
C32 C17 C33 110.1(3) . . ?
C33 C17 C16 110.6(2) . . ?
N4 C18 C17 110.31(19) . . ?
N7 C18 N4 129.0(2) . . ?
N7 C18 C17 120.6(2) . . ?
N1 C19 C20 118.37(17) . . ?
N7 C19 N1 123.08(18) . . ?
N7 C19 C20 118.54(19) . . ?
C21 C20 C19 122.42(18) . . ?
C21 C20 C25 118.71(18) . . ?
C25 C20 C19 118.84(18) . . ?
C20 C21 H21 119.6 . . ?
C22 C21 C20 120.77(19) . . ?
C22 C21 H21 119.6 . . ?
C21 C22 H22 119.7 . . ?
C21 C22 C23 120.5(2) . . ?
C23 C22 H22 119.7 . . ?
C22 C23 H23 120.2 . . ?
C24 C23 C22 119.63(19) . . ?
C24 C23 H23 120.2 . . ?
C23 C24 H24 119.7 . . ?
C23 C24 C25 120.51(18) . . ?
C25 C24 H24 119.7 . . ?
N5 C25 C20 120.59(17) . . ?
N5 C25 C24 119.54(17) . . ?
C24 C25 C20 119.87(18) . . ?
C11 C26 H26A 109.5 . . ?
C11 C26 H26B 109.5 . . ?
C11 C26 H26C 109.5 . . ?
H26A C26 H26B 109.5 . . ?
H26A C26 H26C 109.5 . . ?
H26B C26 H26C 109.5 . . ?
C11 C27 H27A 109.5 . . ?
C11 C27 H27B 109.5 . . ?
C11 C27 H27C 109.5 . . ?
H27A C27 H27B 109.5 . . ?
H27A C27 H27C 109.5 . . ?
H27B C27 H27C 109.5 . . ?
C12 C28 H28A 109.5 . . ?
C12 C28 H28B 109.5 . . ?
C12 C28 H28C 109.5 . . ?
H28A C28 H28B 109.5 . . ?
H28A C28 H28C 109.5 . . ?
H28B C28 H28C 109.5 . . ?
C12 C29 H29A 109.5 . . ?
C12 C29 H29B 109.5 . . ?
C12 C29 H29C 109.5 . . ?
H29A C29 H29B 109.5 . . ?
H29A C29 H29C 109.5 . . ?
H29B C29 H29C 109.5 . . ?
C16 C30 H30A 109.5 . . ?
C16 C30 H30B 109.5 . . ?
C16 C30 H30C 109.5 . . ?
H30A C30 H30B 109.5 . . ?
H30A C30 H30C 109.5 . . ?
H30B C30 H30C 109.5 . . ?
C16 C31 H31A 109.5 . . ?
C16 C31 H31B 109.5 . . ?
C16 C31 H31C 109.5 . . ?
H31A C31 H31B 109.5 . . ?
H31A C31 H31C 109.5 . . ?
H31B C31 H31C 109.5 . . ?
C17 C32 H32A 109.5 . . ?
C17 C32 H32B 109.5 . . ?
C17 C32 H32C 109.5 . . ?
H32A C32 H32B 109.5 . . ?
H32A C32 H32C 109.5 . . ?
H32B C32 H32C 109.5 . . ?
C17 C33 H33A 109.5 . . ?
C17 C33 H33B 109.5 . . ?
C17 C33 H33C 109.5 . . ?
H33A C33 H33B 109.5 . . ?
H33A C33 H33C 109.5 . . ?
H33B C33 H33C 109.5 . . ?
O1 C34 C35 115.27(17) . . ?
O1 C34 C39 120.46(17) . . ?
C39 C34 C35 124.27(19) . . ?
C34 C35 P1 118.32(15) . . ?
C34 C35 C36 117.01(19) . . ?
C36 C35 P1 124.53(16) . . ?
C35 C36 H36 119.9 . . ?
C37 C36 C35 120.1(2) . . ?
C37 C36 H36 119.9 . . ?
C36 C37 H37 119.6 . . ?
C36 C37 C38 120.8(2) . . ?
C38 C37 H37 119.6 . . ?
C37 C38 H38 119.3 . . ?
C37 C38 C39 121.3(2) . . ?
C39 C38 H38 119.3 . . ?
C34 C39 C38 116.22(19) . . ?
C34 C39 C40 119.59(18) . . ?
C38 C39 C40 124.09(18) . . ?
C39 C40 C47 110.99(18) . . ?
C39 C40 C48 107.94(17) . . ?
C41 C40 C39 108.85(16) . . ?
C41 C40 C47 111.09(17) . . ?
C41 C40 C48 108.87(18) . . ?
C47 C40 C48 109.03(18) . . ?
C42 C41 C40 124.29(18) . . ?
C46 C41 C40 119.70(18) . . ?
C46 C41 C42 115.97(19) . . ?
C41 C42 H42 119.6 . . ?
C43 C42 C41 120.8(2) . . ?
C43 C42 H42 119.6 . . ?
C42 C43 H43 119.3 . . ?
C44 C43 C42 121.4(2) . . ?
C44 C43 H43 119.3 . . ?
C43 C44 H44 120.1 . . ?
C43 C44 C45 119.7(2) . . ?
C45 C44 H44 120.1 . . ?
C44 C45 P2 125.07(16) . . ?
C44 C45 C46 117.17(19) . . ?
C46 C45 P2 117.45(15) . . ?
O1 C46 C45 114.65(17) . . ?
C41 C46 O1 120.43(18) . . ?
C41 C46 C45 124.92(18) . . ?
C40 C47 H47A 109.5 . . ?
C40 C47 H47B 109.5 . . ?
C40 C47 H47C 109.5 . . ?
H47A C47 H47B 109.5 . . ?
H47A C47 H47C 109.5 . . ?
H47B C47 H47C 109.5 . . ?
C40 C48 H48A 109.5 . . ?
C40 C48 H48B 109.5 . . ?
C40 C48 H48C 109.5 . . ?
H48A C48 H48B 109.5 . . ?
H48A C48 H48C 109.5 . . ?
H48B C48 H48C 109.5 . . ?
C50 C49 P1 117.77(15) . . ?
C50 C49 C54 118.55(19) . . ?
C54 C49 P1 123.42(16) . . ?
C49 C50 H50 119.1 . . ?
C49 C50 C51 121.8(2) . . ?
C51 C50 H50 119.1 . . ?
C50 C51 H51 120.4 . . ?
C52 C51 C50 119.2(2) . . ?
C52 C51 H51 120.4 . . ?
O2 C52 C51 124.4(2) . . ?
O2 C52 C53 115.9(2) . . ?
C51 C52 C53 119.7(2) . . ?
C52 C53 H53 119.7 . . ?
C54 C53 C52 120.5(2) . . ?
C54 C53 H53 119.7 . . ?
C49 C54 H54 119.9 . . ?
C53 C54 C49 120.2(2) . . ?
C53 C54 H54 119.9 . . ?
O2 C55 H55A 109.5 . . ?
O2 C55 H55B 109.5 . . ?
O2 C55 H55C 109.5 . . ?
H55A C55 H55B 109.5 . . ?
H55A C55 H55C 109.5 . . ?
H55B C55 H55C 109.5 . . ?
C57 C56 P1 119.37(16) . . ?
C61 C56 P1 122.93(17) . . ?
C61 C56 C57 117.6(2) . . ?
C56 C57 H57 119.4 . . ?
C58 C57 C56 121.2(2) . . ?
C58 C57 H57 119.4 . . ?
C57 C58 H58 120.0 . . ?
C57 C58 C59 120.0(2) . . ?
C59 C58 H58 120.0 . . ?
O3 C59 C58 114.6(2) . . ?
O3 C59 C60 125.6(2) . . ?
C60 C59 C58 119.8(2) . . ?
C59 C60 H60 120.1 . . ?
C59 C60 C61 119.8(2) . . ?
C61 C60 H60 120.1 . . ?
C56 C61 H61 119.2 . . ?
C60 C61 C56 121.6(2) . . ?
C60 C61 H61 119.2 . . ?
O3 C62 H62A 109.5 . . ?
O3 C62 H62B 109.5 . . ?
O3 C62 H62C 109.5 . . ?
H62A C62 H62B 109.5 . . ?
H62A C62 H62C 109.5 . . ?
H62B C62 H62C 109.5 . . ?
C64 C63 P2 123.47(17) . . ?
C68 C63 P2 119.15(16) . . ?
C68 C63 C64 117.2(2) . . ?
C63 C64 H64 119.5 . . ?
C65 C64 C63 120.9(2) . . ?
C65 C64 H64 119.5 . . ?
C64 C65 H65 119.7 . . ?
C66 C65 C64 120.5(2) . . ?
C66 C65 H65 119.7 . . ?
O4 C66 C65 115.2(2) . . ?
C67 C66 O4 125.1(2) . . ?
C67 C66 C65 119.7(2) . . ?
C66 C67 H67 120.1 . . ?
C66 C67 C68 119.7(2) . . ?
C68 C67 H67 120.1 . . ?
C63 C68 C67 121.9(2) . . ?
C63 C68 H68 119.0 . . ?
C67 C68 H68 119.0 . . ?
O4 C69 H69A 109.5 . . ?
O4 C69 H69B 109.5 . . ?
O4 C69 H69C 109.5 . . ?
H69A C69 H69B 109.5 . . ?
H69A C69 H69C 109.5 . . ?
H69B C69 H69C 109.5 . . ?
C71 C70 P2 117.90(15) . . ?
C71 C70 C75 118.48(19) . . ?
C75 C70 P2 123.53(15) . . ?
C70 C71 H71 119.3 . . ?
C70 C71 C72 121.47(19) . . ?
C72 C71 H71 119.3 . . ?
C71 C72 H72 120.5 . . ?
C71 C72 C73 118.94(19) . . ?
C73 C72 H72 120.5 . . ?
O5 C73 C72 123.37(19) . . ?
O5 C73 C74 116.34(19) . . ?
C74 C73 C72 120.28(19) . . ?
C73 C74 H74 120.1 . . ?
C75 C74 C73 119.84(19) . . ?
C75 C74 H74 120.1 . . ?
C70 C75 H75 119.6 . . ?
C74 C75 C70 120.84(19) . . ?
C74 C75 H75 119.6 . . ?
O5 C76 H76A 109.5 . . ?
O5 C76 H76B 109.5 . . ?
O5 C76 H76C 109.5 . . ?
H76A C76 H76B 109.5 . . ?
H76A C76 H76C 109.5 . . ?
H76B C76 H76C 109.5 . . ?
F1 C77 S1 111.5(2) . . ?
F1 C77 F2 107.9(3) . . ?
F1 C77 F3 107.5(3) . . ?
F2 C77 S1 110.7(2) . . ?
F3 C77 S1 111.7(2) . . ?
F3 C77 F2 107.3(2) . . ?

loop_
_geom_bond_atom_site_label_1
_geom_bond_atom_site_label_2
_geom_bond_distance
_geom_bond_site_symmetry_2
_geom_bond_publ_flag
Cu1 P1 2.2872(5) . ?
Cu1 P2 2.2745(5) . ?
Cu1 N5 2.1263(16) . ?
Cu1 N6 2.1100(16) . ?
Fe1 O6 2.2451(17) . ?
Fe1 N1 1.9141(17) . ?
Fe1 N2 1.9079(18) . ?
Fe1 N3 1.9036(19) . ?
Fe1 N4 1.9063(19) . ?
S1 O6 1.4481(18) . ?
S1 O7 1.4329(19) . ?
S1 O8 1.424(2) . ?
S1 C77 1.821(3) . ?
P1 C35 1.838(2) . ?
P1 C49 1.819(2) . ?
P1 C56 1.830(2) . ?
P2 C45 1.830(2) . ?
P2 C63 1.827(2) . ?
P2 C70 1.816(2) . ?
F1 C77 1.324(4) . ?
F2 C77 1.339(3) . ?
F3 C77 1.335(3) . ?
O1 C34 1.385(2) . ?
O1 C46 1.390(2) . ?
O2 C52 1.363(3) . ?
O2 C55 1.434(3) . ?
O3 C59 1.371(3) . ?
O3 C62 1.418(4) . ?
O4 C66 1.372(3) . ?
O4 C69 1.414(4) . ?
O5 C73 1.365(3) . ?
O5 C76 1.433(3) . ?
N1 C1 1.362(2) . ?
N1 C19 1.361(3) . ?
N2 C2 1.368(2) . ?
N2 C9 1.366(3) . ?
N3 C10 1.358(3) . ?
N3 C13 1.369(3) . ?
N4 C15 1.371(3) . ?
N4 C18 1.365(3) . ?
N5 C1 1.310(2) . ?
N5 C25 1.386(2) . ?
N6 C2 1.295(3) . ?
N6 C3 1.394(3) . ?
N7 C18 1.318(3) . ?
N7 C19 1.341(3) . ?
N8 C9 1.345(3) . ?
N8 C10 1.317(3) . ?
C1 C2 1.472(3) . ?
C3 C4 1.387(3) . ?
C3 C8 1.410(3) . ?
C4 H4 0.9500 . ?
C4 C5 1.379(3) . ?
C5 H5 0.9500 . ?
C5 C6 1.397(4) . ?
C6 H6 0.9500 . ?
C6 C7 1.365(4) . ?
C7 H7 0.9500 . ?
C7 C8 1.414(3) . ?
C8 C9 1.433(3) . ?
C10 C11 1.519(3) . ?
C11 C12 1.536(4) . ?
C11 C26 1.524(4) . ?
C11 C27 1.546(5) . ?
C12 C13 1.522(4) . ?
C12 C28 1.536(4) . ?
C12 C29 1.539(4) . ?
C13 C14 1.377(4) . ?
C14 H14 0.9500 . ?
C14 C15 1.388(4) . ?
C15 C16 1.513(4) . ?
C16 C17 1.563(4) . ?
C16 C30 1.539(4) . ?
C16 C31 1.522(3) . ?
C17 C18 1.511(3) . ?
C17 C32 1.522(4) . ?
C17 C33 1.545(4) . ?
C19 C20 1.442(3) . ?
C20 C21 1.402(3) . ?
C20 C25 1.411(3) . ?
C21 H21 0.9500 . ?
C21 C22 1.368(3) . ?
C22 H22 0.9500 . ?
C22 C23 1.407(3) . ?
C23 H23 0.9500 . ?
C23 C24 1.374(3) . ?
C24 H24 0.9500 . ?
C24 C25 1.399(3) . ?
C26 H26A 0.9800 . ?
C26 H26B 0.9800 . ?
C26 H26C 0.9800 . ?
C27 H27A 0.9800 . ?
C27 H27B 0.9800 . ?
C27 H27C 0.9800 . ?
C28 H28A 0.9800 . ?
C28 H28B 0.9800 . ?
C28 H28C 0.9800 . ?
C29 H29A 0.9800 . ?
C29 H29B 0.9800 . ?
C29 H29C 0.9800 . ?
C30 H30A 0.9800 . ?
C30 H30B 0.9800 . ?
C30 H30C 0.9800 . ?
C31 H31A 0.9800 . ?
C31 H31B 0.9800 . ?
C31 H31C 0.9800 . ?
C32 H32A 0.9800 . ?
C32 H32B 0.9800 . ?
C32 H32C 0.9800 . ?
C33 H33A 0.9800 . ?
C33 H33B 0.9800 . ?
C33 H33C 0.9800 . ?
C34 C35 1.397(3) . ?
C34 C39 1.389(3) . ?
C35 C36 1.400(3) . ?
C36 H36 0.9500 . ?
C36 C37 1.384(3) . ?
C37 H37 0.9500 . ?
C37 C38 1.384(3) . ?
C38 H38 0.9500 . ?
C38 C39 1.395(3) . ?
C39 C40 1.526(3) . ?
C40 C41 1.524(3) . ?
C40 C47 1.537(3) . ?
C40 C48 1.540(3) . ?
C41 C42 1.397(3) . ?
C41 C46 1.386(3) . ?
C42 H42 0.9500 . ?
C42 C43 1.388(3) . ?
C43 H43 0.9500 . ?
C43 C44 1.385(3) . ?
C44 H44 0.9500 . ?
C44 C45 1.393(3) . ?
C45 C46 1.394(3) . ?
C47 H47A 0.9800 . ?
C47 H47B 0.9800 . ?
C47 H47C 0.9800 . ?
C48 H48A 0.9800 . ?
C48 H48B 0.9800 . ?
C48 H48C 0.9800 . ?
C49 C50 1.382(3) . ?
C49 C54 1.403(3) . ?
C50 H50 0.9500 . ?
C50 C51 1.392(3) . ?
C51 H51 0.9500 . ?
C51 C52 1.387(3) . ?
C52 C53 1.397(3) . ?
C53 H53 0.9500 . ?
C53 C54 1.382(3) . ?
C54 H54 0.9500 . ?
C55 H55A 0.9800 . ?
C55 H55B 0.9800 . ?
C55 H55C 0.9800 . ?
C56 C57 1.400(3) . ?
C56 C61 1.389(3) . ?
C57 H57 0.9500 . ?
C57 C58 1.385(3) . ?
C58 H58 0.9500 . ?
C58 C59 1.386(4) . ?
C59 C60 1.381(4) . ?
C60 H60 0.9500 . ?
C60 C61 1.389(3) . ?
C61 H61 0.9500 . ?
C62 H62A 0.9800 . ?
C62 H62B 0.9800 . ?
C62 H62C 0.9800 . ?
C63 C64 1.398(3) . ?
C63 C68 1.381(3) . ?
C64 H64 0.9500 . ?
C64 C65 1.382(3) . ?
C65 H65 0.9500 . ?
C65 C66 1.376(4) . ?
C66 C67 1.368(4) . ?
C67 H67 0.9500 . ?
C67 C68 1.390(3) . ?
C68 H68 0.9500 . ?
C69 H69A 0.9800 . ?
C69 H69B 0.9800 . ?
C69 H69C 0.9800 . ?
C70 C71 1.385(3) . ?
C70 C75 1.406(3) . ?
C71 H71 0.9500 . ?
C71 C72 1.391(3) . ?
C72 H72 0.9500 . ?
C72 C73 1.395(3) . ?
C73 C74 1.393(3) . ?
C74 H74 0.9500 . ?
C74 C75 1.375(3) . ?
C75 H75 0.9500 . ?
C76 H76A 0.9800 . ?
C76 H76B 0.9800 . ?
C76 H76C 0.9800 . ?

loop_
_geom_torsion_atom_site_label_1
_geom_torsion_atom_site_label_2
_geom_torsion_atom_site_label_3
_geom_torsion_atom_site_label_4
_geom_torsion
_geom_torsion_site_symmetry_1
_geom_torsion_site_symmetry_2
_geom_torsion_site_symmetry_3
_geom_torsion_site_symmetry_4
_geom_torsion_publ_flag
Cu1 P1 C35 C34 -39.77(17) . . . . ?
Cu1 P1 C35 C36 135.84(15) . . . . ?
Cu1 P1 C49 C50 -25.57(19) . . . . ?
Cu1 P1 C49 C54 160.33(17) . . . . ?
Cu1 P1 C56 C57 -70.36(18) . . . . ?
Cu1 P1 C56 C61 105.72(19) . . . . ?
Cu1 P2 C45 C44 -125.21(17) . . . . ?
Cu1 P2 C45 C46 48.26(16) . . . . ?
Cu1 P2 C63 C64 -110.53(19) . . . . ?
Cu1 P2 C63 C68 64.6(2) . . . . ?
Cu1 P2 C70 C71 14.60(19) . . . . ?
Cu1 P2 C70 C75 -161.89(16) . . . . ?
Cu1 N5 C1 N1 179.39(16) . . . . ?
Cu1 N5 C1 C2 1.5(2) . . . . ?
Cu1 N5 C25 C20 177.43(13) . . . . ?
Cu1 N5 C25 C24 -3.0(3) . . . . ?
Cu1 N6 C2 N2 -176.42(17) . . . . ?
Cu1 N6 C2 C1 2.8(2) . . . . ?
Cu1 N6 C3 C4 -5.6(3) . . . . ?
Cu1 N6 C3 C8 174.93(14) . . . . ?
Fe1 N1 C1 N5 -175.22(16) . . . . ?
Fe1 N1 C1 C2 2.7(2) . . . . ?
Fe1 N1 C19 N7 -2.9(3) . . . . ?
Fe1 N1 C19 C20 175.65(14) . . . . ?
Fe1 N2 C2 N6 179.36(17) . . . . ?
Fe1 N2 C2 C1 0.1(2) . . . . ?
Fe1 N2 C9 N8 4.4(3) . . . . ?
Fe1 N2 C9 C8 -177.49(15) . . . . ?
Fe1 N3 C10 N8 18.5(4) . . . . ?
Fe1 N3 C10 C11 -158.04(18) . . . . ?
Fe1 N3 C13 C12 177.36(17) . . . . ?
Fe1 N3 C13 C14 -4.7(4) . . . . ?
Fe1 N4 C15 C14 -1.7(4) . . . . ?
Fe1 N4 C15 C16 177.10(16) . . . . ?
Fe1 N4 C18 N7 -15.8(3) . . . . ?
Fe1 N4 C18 C17 162.26(16) . . . . ?
P1 C35 C36 C37 -175.86(16) . . . . ?
P1 C49 C50 C51 -172.86(18) . . . . ?
P1 C49 C54 C53 173.07(18) . . . . ?
P1 C56 C57 C58 176.06(18) . . . . ?
P1 C56 C61 C60 -176.0(2) . . . . ?
P2 C45 C46 O1 5.6(2) . . . . ?
P2 C45 C46 C41 -173.72(15) . . . . ?
P2 C63 C64 C65 174.4(2) . . . . ?
P2 C63 C68 C67 -173.8(2) . . . . ?
P2 C70 C71 C72 -174.44(16) . . . . ?
P2 C70 C75 C74 174.30(17) . . . . ?
O1 C34 C35 P1 -9.1(2) . . . . ?
O1 C34 C35 C36 174.92(16) . . . . ?
O1 C34 C39 C38 -173.37(17) . . . . ?
O1 C34 C39 C40 3.3(3) . . . . ?
O2 C52 C53 C54 -177.0(2) . . . . ?
O3 C59 C60 C61 -179.0(2) . . . . ?
O4 C66 C67 C68 177.8(3) . . . . ?
O5 C73 C74 C75 -174.7(2) . . . . ?
O6 S1 C77 F1 61.1(2) . . . . ?
O6 S1 C77 F2 -178.8(2) . . . . ?
O6 S1 C77 F3 -59.2(2) . . . . ?
O7 S1 O6 Fe1 -36.00(19) . . . . ?
O7 S1 C77 F1 -57.6(2) . . . . ?
O7 S1 C77 F2 62.5(2) . . . . ?
O7 S1 C77 F3 -178.0(2) . . . . ?
O8 S1 O6 Fe1 103.49(17) . . . . ?
O8 S1 C77 F1 -178.7(2) . . . . ?
O8 S1 C77 F2 -58.6(2) . . . . ?
O8 S1 C77 F3 60.9(2) . . . . ?
N1 C1 C2 N2 -1.8(2) . . . . ?
N1 C1 C2 N6 178.81(17) . . . . ?
N1 C19 C20 C21 -178.04(19) . . . . ?
N1 C19 C20 C25 0.1(3) . . . . ?
N3 C10 C11 C12 -26.2(3) . . . . ?
N3 C10 C11 C26 -152.2(3) . . . . ?
N3 C10 C11 C27 89.0(3) . . . . ?
N3 C13 C14 C15 3.7(4) . . . . ?
N4 C15 C16 C17 25.6(3) . . . . ?
N4 C15 C16 C30 -91.2(2) . . . . ?
N4 C15 C16 C31 148.5(2) . . . . ?
N5 C1 C2 N2 176.32(17) . . . . ?
N5 C1 C2 N6 -3.0(3) . . . . ?
N6 C3 C4 C5 178.9(2) . . . . ?
N6 C3 C8 C7 -178.63(19) . . . . ?
N6 C3 C8 C9 1.5(3) . . . . ?
N7 C19 C20 C21 0.6(3) . . . . ?
N7 C19 C20 C25 178.79(18) . . . . ?
N8 C10 C11 C12 156.9(2) . . . . ?
N8 C10 C11 C26 30.9(4) . . . . ?
N8 C10 C11 C27 -87.9(3) . . . . ?
C1 N1 C19 N7 178.47(19) . . . . ?
C1 N1 C19 C20 -2.9(3) . . . . ?
C1 N5 C25 C20 -2.3(3) . . . . ?
C1 N5 C25 C24 177.37(18) . . . . ?
C2 N2 C9 N8 -175.8(2) . . . . ?
C2 N2 C9 C8 2.3(3) . . . . ?
C2 N6 C3 C4 179.72(19) . . . . ?
C2 N6 C3 C8 0.3(3) . . . . ?
C3 N6 C2 N2 -0.9(3) . . . . ?
C3 N6 C2 C1 178.36(17) . . . . ?
C3 C4 C5 C6 0.1(4) . . . . ?
C3 C8 C9 N2 -2.8(3) . . . . ?
C3 C8 C9 N8 175.4(2) . . . . ?
C4 C3 C8 C7 2.0(3) . . . . ?
C4 C3 C8 C9 -177.9(2) . . . . ?
C4 C5 C6 C7 1.3(4) . . . . ?
C5 C6 C7 C8 -1.0(4) . . . . ?
C6 C7 C8 C3 -0.6(3) . . . . ?
C6 C7 C8 C9 179.3(2) . . . . ?
C7 C8 C9 N2 177.3(2) . . . . ?
C7 C8 C9 N8 -4.5(3) . . . . ?
C8 C3 C4 C5 -1.7(3) . . . . ?
C9 N2 C2 N6 -0.5(3) . . . . ?
C9 N2 C2 C1 -179.75(17) . . . . ?
C9 N8 C10 N3 -5.2(4) . . . . ?
C9 N8 C10 C11 171.0(2) . . . . ?
C10 N3 C13 C12 7.5(3) . . . . ?
C10 N3 C13 C14 -174.5(2) . . . . ?
C10 N8 C9 N2 -7.1(4) . . . . ?
C10 N8 C9 C8 174.8(2) . . . . ?
C10 C11 C12 C13 27.7(3) . . . . ?
C10 C11 C12 C28 -87.2(3) . . . . ?
C10 C11 C12 C29 149.7(2) . . . . ?
C11 C12 C13 N3 -23.2(3) . . . . ?
C11 C12 C13 C14 158.9(3) . . . . ?
C12 C13 C14 C15 -178.7(3) . . . . ?
C13 N3 C10 N8 -171.1(2) . . . . ?
C13 N3 C10 C11 12.3(3) . . . . ?
C13 C14 C15 N4 -0.4(4) . . . . ?
C13 C14 C15 C16 -179.0(3) . . . . ?
C14 C15 C16 C17 -155.7(3) . . . . ?
C14 C15 C16 C30 87.5(3) . . . . ?
C14 C15 C16 C31 -32.8(4) . . . . ?
C15 N4 C18 N7 171.6(2) . . . . ?
C15 N4 C18 C17 -10.4(3) . . . . ?
C15 C16 C17 C18 -28.7(2) . . . . ?
C15 C16 C17 C32 -152.4(2) . . . . ?
C15 C16 C17 C33 81.7(2) . . . . ?
C16 C17 C18 N4 25.6(2) . . . . ?
C16 C17 C18 N7 -156.2(2) . . . . ?
C18 N4 C15 C14 170.6(2) . . . . ?
C18 N4 C15 C16 -10.6(3) . . . . ?
C18 N7 C19 N1 7.5(3) . . . . ?
C18 N7 C19 C20 -171.1(2) . . . . ?
C19 N1 C1 N5 3.6(3) . . . . ?
C19 N1 C1 C2 -178.51(17) . . . . ?
C19 N7 C18 N4 2.5(4) . . . . ?
C19 N7 C18 C17 -175.3(2) . . . . ?
C19 C20 C21 C22 177.0(2) . . . . ?
C19 C20 C25 N5 2.6(3) . . . . ?
C19 C20 C25 C24 -177.04(18) . . . . ?
C20 C21 C22 C23 0.4(3) . . . . ?
C21 C20 C25 N5 -179.19(18) . . . . ?
C21 C20 C25 C24 1.2(3) . . . . ?
C21 C22 C23 C24 0.4(3) . . . . ?
C22 C23 C24 C25 -0.4(3) . . . . ?
C23 C24 C25 N5 179.97(19) . . . . ?
C23 C24 C25 C20 -0.4(3) . . . . ?
C25 N5 C1 N1 -0.9(3) . . . . ?
C25 N5 C1 C2 -178.74(16) . . . . ?
C25 C20 C21 C22 -1.2(3) . . . . ?
C26 C11 C12 C13 151.2(3) . . . . ?
C26 C11 C12 C28 36.4(4) . . . . ?
C26 C11 C12 C29 -86.8(4) . . . . ?
C27 C11 C12 C13 -82.8(3) . . . . ?
C27 C11 C12 C28 162.3(2) . . . . ?
C27 C11 C12 C29 39.2(3) . . . . ?
C28 C12 C13 N3 93.0(3) . . . . ?
C28 C12 C13 C14 -84.8(3) . . . . ?
C29 C12 C13 N3 -146.9(2) . . . . ?
C29 C12 C13 C14 35.2(4) . . . . ?
C30 C16 C17 C18 85.2(2) . . . . ?
C30 C16 C17 C32 -38.5(3) . . . . ?
C30 C16 C17 C33 -164.5(2) . . . . ?
C31 C16 C17 C18 -151.4(2) . . . . ?
C31 C16 C17 C32 85.0(3) . . . . ?
C31 C16 C17 C33 -41.0(3) . . . . ?
C32 C17 C18 N4 150.1(2) . . . . ?
C32 C17 C18 N7 -31.6(3) . . . . ?
C33 C17 C18 N4 -89.2(2) . . . . ?
C33 C17 C18 N7 89.0(3) . . . . ?
C34 O1 C46 C41 30.7(2) . . . . ?
C34 O1 C46 C45 -148.66(16) . . . . ?
C34 C35 C36 C37 -0.2(3) . . . . ?
C34 C39 C40 C41 26.4(2) . . . . ?
C34 C39 C40 C47 148.99(18) . . . . ?
C34 C39 C40 C48 -91.6(2) . . . . ?
C35 P1 C49 C50 98.41(18) . . . . ?
C35 P1 C49 C54 -75.7(2) . . . . ?
C35 P1 C56 C57 162.62(17) . . . . ?
C35 P1 C56 C61 -21.3(2) . . . . ?
C35 C34 C39 C38 6.1(3) . . . . ?
C35 C34 C39 C40 -177.29(17) . . . . ?
C35 C36 C37 C38 3.0(3) . . . . ?
C36 C37 C38 C39 -1.4(3) . . . . ?
C37 C38 C39 C34 -3.0(3) . . . . ?
C37 C38 C39 C40 -179.44(19) . . . . ?
C38 C39 C40 C41 -157.19(18) . . . . ?
C38 C39 C40 C47 -34.6(3) . . . . ?
C38 C39 C40 C48 84.8(2) . . . . ?
C39 C34 C35 P1 171.41(15) . . . . ?
C39 C34 C35 C36 -4.5(3) . . . . ?
C39 C40 C41 C42 153.16(19) . . . . ?
C39 C40 C41 C46 -29.1(2) . . . . ?
C40 C41 C42 C43 178.0(2) . . . . ?
C40 C41 C46 O1 2.1(3) . . . . ?
C40 C41 C46 C45 -178.59(18) . . . . ?
C41 C42 C43 C44 0.6(4) . . . . ?
C42 C41 C46 O1 -179.95(17) . . . . ?
C42 C41 C46 C45 -0.7(3) . . . . ?
C42 C43 C44 C45 -1.0(3) . . . . ?
C43 C44 C45 P2 174.07(17) . . . . ?
C43 C44 C45 C46 0.6(3) . . . . ?
C44 C45 C46 O1 179.61(17) . . . . ?
C44 C45 C46 C41 0.3(3) . . . . ?
C45 P2 C63 C64 12.5(2) . . . . ?
C45 P2 C63 C68 -172.42(18) . . . . ?
C45 P2 C70 C71 -110.14(17) . . . . ?
C45 P2 C70 C75 73.4(2) . . . . ?
C46 O1 C34 C35 147.02(16) . . . . ?
C46 O1 C34 C39 -33.5(2) . . . . ?
C46 C41 C42 C43 0.2(3) . . . . ?
C47 C40 C41 C42 30.7(3) . . . . ?
C47 C40 C41 C46 -151.60(18) . . . . ?
C48 C40 C41 C42 -89.4(2) . . . . ?
C48 C40 C41 C46 88.3(2) . . . . ?
C49 P1 C35 C34 -163.37(15) . . . . ?
C49 P1 C35 C36 12.24(19) . . . . ?
C49 P1 C56 C57 56.65(19) . . . . ?
C49 P1 C56 C61 -127.3(2) . . . . ?
C49 C50 C51 C52 -0.2(4) . . . . ?
C50 C49 C54 C53 -1.0(3) . . . . ?
C50 C51 C52 O2 177.5(2) . . . . ?
C50 C51 C52 C53 -1.6(4) . . . . ?
C51 C52 C53 C54 2.2(4) . . . . ?
C52 C53 C54 C49 -0.8(4) . . . . ?
C54 C49 C50 C51 1.5(3) . . . . ?
C55 O2 C52 C51 -5.2(3) . . . . ?
C55 O2 C52 C53 174.0(2) . . . . ?
C56 P1 C35 C34 88.54(16) . . . . ?
C56 P1 C35 C36 -95.85(18) . . . . ?
C56 P1 C49 C50 -154.20(17) . . . . ?
C56 P1 C49 C54 31.7(2) . . . . ?
C56 C57 C58 C59 0.6(4) . . . . ?
C57 C56 C61 C60 0.2(4) . . . . ?
C57 C58 C59 O3 178.9(2) . . . . ?
C57 C58 C59 C60 -1.0(4) . . . . ?
C58 C59 C60 C61 0.9(4) . . . . ?
C59 C60 C61 C56 -0.6(4) . . . . ?
C61 C56 C57 C58 -0.2(3) . . . . ?
C62 O3 C59 C58 -177.1(2) . . . . ?
C62 O3 C59 C60 2.8(4) . . . . ?
C63 P2 C45 C44 109.87(19) . . . . ?
C63 P2 C45 C46 -76.65(17) . . . . ?
C63 P2 C70 C71 141.52(17) . . . . ?
C63 P2 C70 C75 -35.0(2) . . . . ?
C63 C64 C65 C66 -0.5(4) . . . . ?
C64 C63 C68 C67 1.6(4) . . . . ?
C64 C65 C66 O4 -177.2(3) . . . . ?
C64 C65 C66 C67 1.1(5) . . . . ?
C65 C66 C67 C68 -0.3(4) . . . . ?
C66 C67 C68 C63 -1.1(4) . . . . ?
C68 C63 C64 C65 -0.8(4) . . . . ?
C69 O4 C66 C65 174.9(3) . . . . ?
C69 O4 C66 C67 -3.2(4) . . . . ?
C70 P2 C45 C44 2.3(2) . . . . ?
C70 P2 C45 C46 175.74(15) . . . . ?
C70 P2 C63 C64 121.6(2) . . . . ?
C70 P2 C63 C68 -63.3(2) . . . . ?
C70 C71 C72 C73 0.7(3) . . . . ?
C71 C70 C75 C74 -2.2(3) . . . . ?
C71 C72 C73 O5 174.70(19) . . . . ?
C71 C72 C73 C74 -3.8(3) . . . . ?
C72 C73 C74 C75 3.9(3) . . . . ?
C73 C74 C75 C70 -0.9(3) . . . . ?
C75 C70 C71 C72 2.2(3) . . . . ?
C76 O5 C73 C72 -7.2(3) . . . . ?
C76 O5 C73 C74 171.4(2) . . . . ?
C77 S1 O6 Fe1 -146.05(16) . . . . ?

loop_
_exptl_oxdiff_crystal_face_indexfrac_h
_exptl_oxdiff_crystal_face_indexfrac_k
_exptl_oxdiff_crystal_face_indexfrac_l
_exptl_oxdiff_crystal_face_x
_exptl_oxdiff_crystal_face_y
_exptl_oxdiff_crystal_face_z
0.1265 12.1346 0.0619 0.9421 -0.3317 -0.0494
0.0508 -12.0901 -0.0124 -0.9407 0.3311 0.0737
-0.0911 5.1930 -11.8435 0.0798 -0.9961 0.0381
7.2340 0.3103 3.6637 -0.0156 0.1354 0.9907
-0.0124 -0.3097 12.9019 0.3308 0.9397 -0.0866
-7.2359 -0.3268 -3.6273 0.0154 -0.1323 -0.9911

loop_
_smtbx_masks_void_nr
_smtbx_masks_void_average_x
_smtbx_masks_void_average_y
_smtbx_masks_void_average_z
_smtbx_masks_void_volume
_smtbx_masks_void_count_electrons
_smtbx_masks_void_content
1 -0.288 0.000 0.000 1002.8 247.6 '6 THF'
